data_2108449
loop_
_publ_author_name
'Filatov, Stanislav K.'
'Biryukov, Yaroslav P.'
'Bubnova, Rimma S.'
'Shablinskii, Andrey P.'

_publ_section_title
;
 The novel borate Lu~5~Ba~6~B~9~O~27~ with a new structure type:
 synthesis, disordered crystal structure and negative linear thermal
 expansion
;
_journal_coeditor_code RA5058
_journal_issue 4
_journal_name_full 'Acta Crystallographica Section B'
_journal_page_first
;
;
_journal_paper_doi 10.1107/S2052520619007443
_journal_volume 75
_journal_year 2019
_chemical_formula_sum 'B9 Ba6 Lu5 O27'
_chemical_formula_weight 2244.2
_space_group_IT_number 15
_space_group_name_Hall '-C 2yc'
_space_group_name_H-M_alt 'C 1 2/c 1'
_symmetry_cell_setting monoclinic
_symmetry_Int_Tables_number 15
_symmetry_space_group_name_Hall '-C 2yc'
_symmetry_space_group_name_H-M 'C 1 2/c 1'
_cell_angle_alpha 90
_cell_angle_beta 106.8270(10)
_cell_angle_gamma 90
_cell_formula_units_Z 4
_cell_length_a 13.0927(3)
_cell_length_b 9.9970(2)
_cell_length_c 20.4884(4)
_cell_measurement_reflns_used 13445
_cell_measurement_temperature 293
_cell_measurement_theta_max 33.41
_cell_measurement_theta_min 2.08
_cell_volume 2566.86(9)
_diffrn_ambient_temperature 293
_diffrn_measured_fraction_theta_full 0.98
_diffrn_measured_fraction_theta_max 0.88
_diffrn_measurement_device_type 'Bruker Smart APEX II'
_diffrn_radiation_probe x-ray
_diffrn_radiation_source 'X-ray tube'
_diffrn_radiation_type 'Mo K\a'
_diffrn_radiation_wavelength 0.71069
_diffrn_reflns_av_R_equivalents 0.0345
_diffrn_reflns_av_unetI/netI 0.0401
_diffrn_reflns_limit_h_max 18
_diffrn_reflns_limit_h_min -20
_diffrn_reflns_limit_k_max 14
_diffrn_reflns_limit_k_min -11
_diffrn_reflns_limit_l_max 27
_diffrn_reflns_limit_l_min -31
_diffrn_reflns_number 13445
_diffrn_reflns_theta_full 30.63
_diffrn_reflns_theta_max 33.41
_diffrn_reflns_theta_min 2.08
_exptl_absorpt_coefficient_mu 28.185
_exptl_absorpt_correction_T_max 0.870
_exptl_absorpt_correction_T_min 0.820
_exptl_absorpt_correction_type multi-scan
_exptl_absorpt_process_details '(Krause et al., 2015)'
_exptl_crystal_colour White
_exptl_crystal_density_diffrn 5.8071
_exptl_crystal_description Table
_exptl_crystal_F_000 3808
_exptl_crystal_size_max 0.08
_exptl_crystal_size_mid 0.06
_exptl_crystal_size_min 0.05
_refine_diff_density_max 1.18
_refine_diff_density_min -1.50
_refine_ls_extinction_coef 550(20)
_refine_ls_extinction_method 'B-C type 1 Gaussian isotropic (Becker & Coppens, 1974)'
_refine_ls_goodness_of_fit_gt 1.26
_refine_ls_goodness_of_fit_ref 1.18
_refine_ls_number_constraints 12
_refine_ls_number_parameters 204
_refine_ls_number_reflns 4428
_refine_ls_number_restraints 0
_refine_ls_R_factor_all 0.0502
_refine_ls_R_factor_gt 0.0280
_refine_ls_shift/su_max 0.0275
_refine_ls_shift/su_mean 0.0038
_refine_ls_structure_factor_coef F
_refine_ls_weighting_details w=1/(\s^2^(F)+0.0001F^2^)
_refine_ls_weighting_scheme sigma
_refine_ls_wR_factor_gt 0.0271
_refine_ls_wR_factor_ref 0.0301
_reflns_number_gt 3199
_reflns_number_total 4428
_reflns_threshold_expression I>3\s(I)
_cod_data_source_file ra5058sup1.cif
_cod_data_source_block I
_cod_depositor_comments
;
The following automatic conversions were performed:

'_diffrn_radiation_probe' value 'X-ray' changed to 'x-ray' according
to
/home/data/users/saulius/crontab/automatic-downloads/rss-feeds/IUCr/lib/dictionaries/cif_core.dic
dictionary named 'cif_core.dic' version 2.4.2 from 2011-04-26.

Automatic conversion script
Id: cif_fix_values 4973 2017-02-22 13:04:09Z antanas 
;
_cod_database_code 2108449

loop_
_space_group_symop_id
_space_group_symop_operation_xyz
1 x,y,z
2 -x,y,-z+1/2
3 -x,-y,-z
4 x,-y,z+1/2
5 x+1/2,y+1/2,z
6 -x+1/2,y+1/2,-z+1/2
7 -x+1/2,-y+1/2,-z
8 x+1/2,-y+1/2,z+1/2

loop_
_atom_site_label
_atom_site_type_symbol
_atom_site_fract_x
_atom_site_fract_y
_atom_site_fract_z
_atom_site_adp_type
_atom_site_U_iso_or_equiv
_atom_site_site_symmetry_multiplicity
_atom_site_occupancy
_atom_site_calc_flag
Lu1 Lu 0.5 0 0 Uani 0.00822(11) 4 1 d
Lu2 Lu 0.26103(2) -0.00756(3) 0.066162(14) Uani 0.00822(8) 8 1 d
Lu3 Lu 0.36450(2) 0.24784(3) 0.212196(14) Uani 0.00974(8) 8 1 d
Ba1 Ba 0.48188(3) 0.37268(4) 0.07664(2) Uani 0.01094(11) 8 1 d
Ba2 Ba 0.74687(3) 0.11058(4) 0.14021(2) Uani 0.01546(13) 8 1 d
Ba3 Ba 0.56852(3) -0.25023(5) 0.15923(3) Uani 0.02098(14) 8 1 d
O1 O 0.5840(4) 0.1921(4) 0.0196(2) Uani 0.0131(15) 8 1 d
O2 O 0.2920(4) 0.3363(5) 0.1078(2) Uani 0.0168(16) 8 1 d
O3 O 0.5376(4) -0.0040(5) 0.1119(2) Uani 0.0164(16) 8 1 d
O4 O 0.8365(4) 0.2913(5) 0.0714(2) Uani 0.0167(9) 8 1 d
O5 O 0.6869(4) 0.4256(5) 0.1427(2) Uani 0.0201(17) 8 1 d
O6 O 0.5036(8) 0.3968(9) 0.2771(5) Uiso 0.016(2) 8 0.5 d
O7 O 0.4537(7) 0.6346(9) 0.2168(5) Uani 0.017(3) 8 0.5 d
O8 O 0.5466(4) 0.1841(5) 0.1846(2) Uani 0.0167(9) 8 1 d
O9 O 0.3432(3) 0.0938(4) -0.0073(2) Uani 0.0119(14) 8 1 d
O10 O 0.7513(4) -0.1127(5) 0.2366(2) Uani 0.0155(16) 8 1 d
O11 O 0.7363(4) -0.3916(5) 0.2203(3) Uani 0.0162(16) 8 1 d
O12 O 0.4546(7) 0.5346(10) 0.1764(5) Uani 0.016(3) 8 0.5 d
O13 O 0.1607(4) 0.1799(5) 0.0485(3) Uani 0.0165(16) 8 1 d
O14 O 0.3924(4) 0.0599(5) 0.1533(3) Uani 0.0198(17) 8 1 d
O15 O 0.1249(4) -0.0937(5) -0.0155(2) Uani 0.0167(9) 8 1 d
B1 B 0.5 0.5202(11) 0.25 Uiso 0.012(2) 4 1 d
B2 B 0.2062(6) 0.3058(7) 0.0547(4) Uani 0.009(2) 8 1 d
B3 B 0.4938(6) 0.0752(8) 0.1502(4) Uani 0.014(2) 8 1 d
B4 B 0.8724(5) 0.2318(7) 0.0222(4) Uiso 0.0092(13) 8 1 d
B5 B 0.7750(6) -0.0274(8) 0.2921(4) Uani 0.012(2) 8 1 d

loop_
_atom_site_aniso_label
_atom_site_aniso_type_symbol
_atom_site_aniso_U_11
_atom_site_aniso_U_22
_atom_site_aniso_U_33
_atom_site_aniso_U_12
_atom_site_aniso_U_13
_atom_site_aniso_U_23
Lu1 Lu 0.00680(16) 0.00809(17) 0.00940(18) 0.00033(14) 0.00176(14) 0.00171(15)
Lu2 Lu 0.00879(12) 0.00692(12) 0.00902(13) -0.00089(10) 0.00269(10) 0.00025(10)
Lu3 Lu 0.00939(12) 0.00834(13) 0.01087(13) 0.00005(10) 0.00196(10) 0.00119(10)
Ba1 Ba 0.01000(17) 0.01309(19) 0.00999(18) 0.00075(15) 0.00330(15) 0.00045(15)
Ba2 Ba 0.00929(18) 0.0210(2) 0.0145(2) -0.00102(16) 0.00082(16) 0.00691(17)
Ba3 Ba 0.01235(19) 0.0164(2) 0.0304(3) -0.00111(17) 0.00027(18) 0.00768(19)
O1 O 0.018(2) 0.007(2) 0.016(3) -0.0030(18) 0.007(2) 0.0008(19)
O2 O 0.018(2) 0.022(3) 0.009(2) 0.001(2) 0.002(2) 0.001(2)
O3 O 0.012(2) 0.025(3) 0.012(2) 0.003(2) 0.005(2) 0.009(2)
O4 O 0.0210(15) 0.0136(14) 0.0128(15) -0.0043(12) 0.0004(12) 0.0017(11)
O5 O 0.017(3) 0.033(3) 0.010(2) -0.013(2) 0.005(2) -0.002(2)
O7 O 0.016(5) 0.017(5) 0.019(5) -0.002(4) 0.007(4) 0.009(4)
O8 O 0.0210(15) 0.0136(14) 0.0128(15) -0.0043(12) 0.0004(12) 0.0017(11)
O9 O 0.013(2) 0.013(2) 0.011(2) 0.0040(18) 0.0059(19) 0.0044(19)
O10 O 0.019(2) 0.012(2) 0.015(2) 0.003(2) 0.004(2) -0.005(2)
O11 O 0.016(2) 0.013(2) 0.019(3) -0.001(2) 0.005(2) 0.005(2)
O12 O 0.012(5) 0.025(5) 0.009(5) 0.004(4) 0.001(4) 0.000(4)
O13 O 0.014(2) 0.010(2) 0.023(3) -0.0025(19) 0.000(2) -0.002(2)
O14 O 0.009(2) 0.027(3) 0.021(3) 0.001(2) 0.000(2) -0.007(2)
O15 O 0.0210(15) 0.0136(14) 0.0128(15) -0.0043(12) 0.0004(12) 0.0017(11)
B2 B 0.015(3) 0.005(3) 0.009(3) 0.003(3) 0.007(3) 0.000(3)
B3 B 0.018(4) 0.010(3) 0.013(4) -0.002(3) 0.001(3) 0.002(3)
B5 B 0.009(3) 0.016(4) 0.011(4) 0.003(3) 0.002(3) -0.006(3)

loop_
_atom_type_symbol
_atom_type_scat_dispersion_real
_atom_type_scat_dispersion_imag
_atom_type_scat_source
B 0.0013 0.0007 'International Tables Vol C tables 4.2.6.8 and 6.1.1.1'
Ba -0.3244 2.2819 'International Tables Vol C tables 4.2.6.8 and 6.1.1.1'
Lu -0.4720 5.8584 'International Tables Vol C tables 4.2.6.8 and 6.1.1.1'
O 0.0106 0.0060 'International Tables Vol C tables 4.2.6.8 and 6.1.1.1'

loop_
_geom_angle_atom_site_label_1
_geom_angle_atom_site_label_2
_geom_angle_atom_site_label_3
_geom_angle_site_symmetry_1
_geom_angle_site_symmetry_3
_geom_angle
O1 Lu1 O1 . 3_655 180.0(5)
O1 Lu1 O3 . . 82.87(18)
O1 Lu1 O3 . 3_655 97.13(18)
O1 Lu1 O9 . . 92.72(17)
O1 Lu1 O9 . 3_655 87.28(17)
O1 Lu1 B2 . 5_545 97.90(17)
O1 Lu1 B2 . 7_555 82.10(17)
O1 Lu1 B3 . . 76.6(2)
O1 Lu1 B3 . 3_655 103.4(2)
O1 Lu1 B4 . 5_445 161.00(19)
O1 Lu1 B4 . 7_655 19.00(19)
O1 Lu1 O3 3_655 . 97.13(18)
O1 Lu1 O3 3_655 3_655 82.87(18)
O1 Lu1 O9 3_655 . 87.28(17)
O1 Lu1 O9 3_655 3_655 92.72(17)
O1 Lu1 B2 3_655 5_545 82.10(17)
O1 Lu1 B2 3_655 7_555 97.90(17)
O1 Lu1 B3 3_655 . 103.4(2)
O1 Lu1 B3 3_655 3_655 76.6(2)
O1 Lu1 B4 3_655 5_445 19.00(19)
O1 Lu1 B4 3_655 7_655 161.00(19)
O3 Lu1 O3 . 3_655 180.0(5)
O3 Lu1 O9 . . 90.08(17)
O3 Lu1 O9 . 3_655 89.92(17)
O3 Lu1 B2 . 5_545 73.56(19)
O3 Lu1 B2 . 7_555 106.44(19)
O3 Lu1 B3 . . 20.05(18)
O3 Lu1 B3 . 3_655 159.95(18)
O3 Lu1 B4 . 5_445 79.01(18)
O3 Lu1 B4 . 7_655 100.99(18)
O3 Lu1 O9 3_655 . 89.92(17)
O3 Lu1 O9 3_655 3_655 90.08(17)
O3 Lu1 B2 3_655 5_545 106.44(19)
O3 Lu1 B2 3_655 7_555 73.56(19)
O3 Lu1 B3 3_655 . 159.95(18)
O3 Lu1 B3 3_655 3_655 20.05(18)
O3 Lu1 B4 3_655 5_445 100.99(18)
O3 Lu1 B4 3_655 7_655 79.01(18)
O9 Lu1 O9 . 3_655 180.0(5)
O9 Lu1 B2 . 5_545 159.11(19)
O9 Lu1 B2 . 7_555 20.89(19)
O9 Lu1 B3 . . 71.60(18)
O9 Lu1 B3 . 3_655 108.40(18)
O9 Lu1 B4 . 5_445 81.71(17)
O9 Lu1 B4 . 7_655 98.29(17)
O9 Lu1 B2 3_655 5_545 20.89(19)
O9 Lu1 B2 3_655 7_555 159.11(19)
O9 Lu1 B3 3_655 . 108.40(18)
O9 Lu1 B3 3_655 3_655 71.60(18)
O9 Lu1 B4 3_655 5_445 98.29(17)
O9 Lu1 B4 3_655 7_655 81.71(17)
B2 Lu1 B2 5_545 7_555 180.0(5)
B2 Lu1 B3 5_545 . 93.37(19)
B2 Lu1 B3 5_545 3_655 86.63(19)
B2 Lu1 B4 5_545 5_445 82.46(18)
B2 Lu1 B4 5_545 7_655 97.54(18)
B2 Lu1 B3 7_555 . 86.63(19)
B2 Lu1 B3 7_555 3_655 93.37(19)
B2 Lu1 B4 7_555 5_445 97.54(18)
B2 Lu1 B4 7_555 7_655 82.46(18)
B3 Lu1 B3 . 3_655 180.0(5)
B3 Lu1 B4 . 5_445 84.4(2)
B3 Lu1 B4 . 7_655 95.6(2)
B3 Lu1 B4 3_655 5_445 95.6(2)
B3 Lu1 B4 3_655 7_655 84.4(2)
B4 Lu1 B4 5_445 7_655 180.0(5)
O4 Lu2 O5 5_445 5_445 88.4(2)
O4 Lu2 O9 5_445 . 98.20(18)
O4 Lu2 O13 5_445 . 170.41(16)
O4 Lu2 O14 5_445 . 90.35(17)
O4 Lu2 O15 5_445 . 86.26(17)
O4 Lu2 B2 5_445 . 166.2(2)
O4 Lu2 B2 5_445 7_555 115.7(2)
O4 Lu2 B3 5_445 . 82.25(18)
O4 Lu2 B4 5_445 5_445 19.72(19)
O4 Lu2 B4 5_445 3_655 62.66(17)
O4 Lu2 B5 5_445 2_655 94.8(2)
O5 Lu2 O9 5_445 . 171.59(18)
O5 Lu2 O13 5_445 . 90.6(2)
O5 Lu2 O14 5_445 . 85.20(19)
O5 Lu2 O15 5_445 . 89.75(18)
O5 Lu2 B2 5_445 . 102.5(2)
O5 Lu2 B2 5_445 7_555 155.04(19)
O5 Lu2 B3 5_445 . 104.5(2)
O5 Lu2 B4 5_445 5_445 106.5(2)
O5 Lu2 B4 5_445 3_655 84.5(2)
O5 Lu2 B5 5_445 2_655 22.83(18)
O9 Lu2 O13 . . 83.74(18)
O9 Lu2 O14 . . 89.54(18)
O9 Lu2 O15 . . 95.84(17)
O9 Lu2 B2 . . 70.23(19)
O9 Lu2 B2 . 7_555 20.92(17)
O9 Lu2 B3 . . 71.49(19)
O9 Lu2 B4 . 5_445 80.80(18)
O9 Lu2 B4 . 3_655 103.12(18)
O9 Lu2 B5 . 2_655 149.96(17)
O13 Lu2 O14 . . 99.08(17)
O13 Lu2 O15 . . 84.20(17)
O13 Lu2 B2 . . 21.51(18)
O13 Lu2 B2 . 7_555 64.5(2)
O13 Lu2 B3 . . 107.21(18)
O13 Lu2 B4 . 5_445 155.72(18)
O13 Lu2 B4 . 3_655 107.75(17)
O13 Lu2 B5 . 2_655 87.9(2)
O14 Lu2 O15 . . 173.99(19)
O14 Lu2 B2 . . 82.28(18)
O14 Lu2 B2 . 7_555 100.38(18)
O14 Lu2 B3 . . 21.2(2)
O14 Lu2 B4 . 5_445 99.40(17)
O14 Lu2 B4 . 3_655 151.29(18)
O14 Lu2 B5 . 2_655 63.3(2)
O15 Lu2 B2 . . 102.04(17)
O15 Lu2 B2 . 7_555 85.57(18)
O15 Lu2 B3 . . 161.4(2)
O15 Lu2 B4 . 5_445 78.90(17)
O15 Lu2 B4 . 3_655 24.12(17)
O15 Lu2 B5 . 2_655 111.99(19)
B2 Lu2 B2 . 7_555 54.9(2)
B2 Lu2 B3 . . 86.79(18)
B2 Lu2 B4 . 5_445 151.0(2)
B2 Lu2 B4 . 3_655 126.15(17)
B2 Lu2 B5 . 2_655 92.3(2)
B2 Lu2 B3 7_555 . 86.25(19)
B2 Lu2 B4 7_555 5_445 96.63(19)
B2 Lu2 B4 7_555 3_655 100.23(18)
B2 Lu2 B5 7_555 2_655 146.23(19)
B3 Lu2 B4 . 5_445 85.46(19)
B3 Lu2 B4 . 3_655 143.7(2)
B3 Lu2 B5 . 2_655 83.7(2)
B4 Lu2 B4 5_445 3_655 58.44(18)
B4 Lu2 B5 5_445 2_655 114.5(2)
B4 Lu2 B5 3_655 2_655 106.9(2)
O2 Lu3 O8 . . 92.79(17)
O2 Lu3 O8 . 2_655 171.56(18)
O2 Lu3 O10 . 5_455 80.81(18)
O2 Lu3 O11 . 5_455 101.39(17)
O2 Lu3 O14 . . 84.86(18)
O2 Lu3 B1 . . 87.00(14)
O2 Lu3 B2 . . 16.86(18)
O2 Lu3 B3 . . 87.6(2)
O2 Lu3 B3 . 2_655 166.9(2)
O2 Lu3 B5 . 5_455 95.40(19)
O2 Lu3 B5 . 2_655 103.00(17)
O2 Lu3 O6 . . 108.8(3)
O2 Lu3 O6 . 2_655 86.2(3)
O2 Lu3 O12 . . 61.48(19)
O8 Lu3 O8 . 2_655 83.01(17)
O8 Lu3 O10 . 5_455 154.05(16)
O8 Lu3 O11 . 5_455 127.08(16)
O8 Lu3 O14 . . 54.12(15)
O8 Lu3 B1 . . 77.90(13)
O8 Lu3 B2 . . 100.25(18)
O8 Lu3 B3 . . 27.63(18)
O8 Lu3 B3 . 2_655 75.34(19)
O8 Lu3 B5 . 5_455 139.07(16)
O8 Lu3 B5 . 2_655 108.43(18)
O8 Lu3 O6 . . 71.9(3)
O8 Lu3 O6 . 2_655 58.1(3)
O8 Lu3 O12 . . 76.1(2)
O8 Lu3 O10 2_655 5_455 99.79(18)
O8 Lu3 O11 2_655 5_455 86.96(18)
O8 Lu3 O14 2_655 . 98.44(17)
O8 Lu3 B1 2_655 . 84.96(14)
O8 Lu3 B2 2_655 . 171.56(18)
O8 Lu3 B3 2_655 . 92.0(2)
O8 Lu3 B3 2_655 2_655 14.90(19)
O8 Lu3 B5 2_655 5_455 83.19(18)
O8 Lu3 B5 2_655 2_655 85.31(17)
O8 Lu3 O6 2_655 . 63.0(2)
O8 Lu3 O6 2_655 2_655 85.4(3)
O8 Lu3 O12 2_655 . 110.27(19)
O10 Lu3 O11 5_455 5_455 78.86(18)
O10 Lu3 O14 5_455 . 148.38(16)
O10 Lu3 B1 5_455 . 76.68(15)
O10 Lu3 B2 5_455 . 80.73(18)
O10 Lu3 B3 5_455 . 168.23(19)
O10 Lu3 B3 5_455 2_655 112.3(2)
O10 Lu3 B5 5_455 5_455 20.78(16)
O10 Lu3 B5 5_455 2_655 97.52(19)
O10 Lu3 O6 5_455 . 86.3(3)
O10 Lu3 O6 5_455 2_655 96.2(3)
O10 Lu3 O12 5_455 . 78.8(2)
O11 Lu3 O14 5_455 . 76.54(19)
O11 Lu3 B1 5_455 . 152.48(15)
O11 Lu3 B2 5_455 . 84.88(18)
O11 Lu3 B3 5_455 . 101.8(2)
O11 Lu3 B3 5_455 2_655 82.01(18)
O11 Lu3 B5 5_455 5_455 90.3(2)
O11 Lu3 B5 5_455 2_655 18.7(2)
O11 Lu3 O6 5_455 . 143.7(3)
O11 Lu3 O6 5_455 2_655 170.1(3)
O11 Lu3 O12 5_455 . 153.7(2)
O14 Lu3 B1 . . 130.68(15)
O14 Lu3 B2 . . 77.58(17)
O14 Lu3 B3 . . 26.52(19)
O14 Lu3 B3 . 2_655 83.62(18)
O14 Lu3 B5 . 5_455 166.61(19)
O14 Lu3 B5 . 2_655 58.5(2)
O14 Lu3 O6 . . 125.1(3)
O14 Lu3 O6 . 2_655 110.9(3)
O14 Lu3 O12 . . 118.3(2)
B1 Lu3 B2 . . 103.30(14)
B1 Lu3 B3 . . 104.69(17)
B1 Lu3 B3 . 2_655 95.76(15)
B1 Lu3 B5 . 5_455 62.63(16)
B1 Lu3 B5 . 2_655 167.64(14)
B1 Lu3 O6 . . 22.5(2)
B1 Lu3 O6 . 2_655 19.9(3)
B1 Lu3 O12 . . 25.99(16)
B2 Lu3 B3 . . 87.6(2)
B2 Lu3 B3 . 2_655 159.14(17)
B2 Lu3 B5 . 5_455 98.97(18)
B2 Lu3 B5 . 2_655 86.27(17)
B2 Lu3 O6 . . 125.4(2)
B2 Lu3 O6 . 2_655 102.9(3)
B2 Lu3 O12 . . 78.13(19)
B3 Lu3 B3 . 2_655 79.3(2)
B3 Lu3 B5 . 5_455 166.7(2)
B3 Lu3 B5 . 2_655 83.2(2)
B3 Lu3 O6 . . 99.3(3)
B3 Lu3 O6 . 2_655 84.8(3)
B3 Lu3 O12 . . 97.3(2)
B3 Lu3 B5 2_655 5_455 97.3(2)
B3 Lu3 B5 2_655 2_655 76.16(18)
B3 Lu3 O6 2_655 . 73.3(2)
B3 Lu3 O6 2_655 2_655 92.1(3)
B3 Lu3 O12 2_655 . 119.4(2)
B5 Lu3 B5 5_455 2_655 108.6(2)
B5 Lu3 O6 5_455 . 67.5(3)
B5 Lu3 O6 5_455 2_655 82.5(3)
B5 Lu3 O12 5_455 . 73.0(2)
B5 Lu3 O6 2_655 . 148.2(3)
B5 Lu3 O6 2_655 2_655 164.6(3)
B5 Lu3 O12 2_655 . 164.34(19)
O6 Lu3 O6 . 2_655 26.5(3)
O6 Lu3 O12 . . 47.3(3)
O6 Lu3 O12 2_655 . 28.4(3)
O1 Ba1 O2 . . 127.03(14)
O1 Ba1 O5 . . 78.58(15)
O1 Ba1 O8 . . 79.64(15)
O1 Ba1 O13 . 7_555 75.91(14)
O1 Ba1 O15 . 5_555 48.29(14)
O1 Ba1 O15 . 7_555 126.57(15)
O1 Ba1 B3 . . 68.53(19)
O1 Ba1 B4 . 7_655 23.81(16)
O1 Ba1 O6 . 2_655 126.7(2)
O1 Ba1 O12 . . 156.0(2)
O2 Ba1 O5 . . 138.10(15)
O2 Ba1 O8 . . 79.54(14)
O2 Ba1 O13 . 7_555 77.11(15)
O2 Ba1 O15 . 5_555 156.26(12)
O2 Ba1 O15 . 7_555 80.59(15)
O2 Ba1 B3 . . 72.80(18)
O2 Ba1 B4 . 7_655 144.28(15)
O2 Ba1 O6 . 2_655 64.8(2)
O2 Ba1 O12 . . 65.2(2)
O5 Ba1 O8 . . 73.11(15)
O5 Ba1 O13 . 7_555 144.78(17)
O5 Ba1 O15 . 5_555 65.50(14)
O5 Ba1 O15 . 7_555 112.19(15)
O5 Ba1 B3 . . 92.24(17)
O5 Ba1 B4 . 7_655 72.71(16)
O5 Ba1 O6 . 2_655 73.3(2)
O5 Ba1 O12 . . 80.4(2)
O8 Ba1 O13 . 7_555 124.56(13)
O8 Ba1 O15 . 5_555 117.29(14)
O8 Ba1 O15 . 7_555 153.55(16)
O8 Ba1 B3 . . 24.15(15)
O8 Ba1 B4 . 7_655 99.84(16)
O8 Ba1 O6 . 2_655 49.3(2)
O8 Ba1 O12 . . 83.3(2)
O13 Ba1 O15 7_555 5_555 79.39(14)
O13 Ba1 O15 7_555 7_555 66.82(13)
O13 Ba1 B3 7_555 . 100.48(16)
O13 Ba1 B4 7_555 7_655 74.13(16)
O13 Ba1 O6 7_555 2_655 141.9(2)
O13 Ba1 O12 7_555 . 128.0(2)
O15 Ba1 O15 5_555 7_555 87.18(15)
O15 Ba1 B3 5_555 . 115.16(18)
O15 Ba1 B4 5_555 7_655 24.68(16)
O15 Ba1 O6 5_555 2_655 138.6(2)
O15 Ba1 O12 5_555 . 130.0(2)
O15 Ba1 B3 7_555 . 152.65(18)
O15 Ba1 B4 7_555 7_655 106.49(17)
O15 Ba1 O6 7_555 2_655 105.9(2)
O15 Ba1 O12 7_555 . 72.5(2)
B3 Ba1 B4 . 7_655 92.0(2)
B3 Ba1 O6 . 2_655 68.4(2)
B3 Ba1 O12 . . 101.1(3)
B4 Ba1 O6 7_655 2_655 139.7(2)
B4 Ba1 O12 7_655 . 150.5(2)
O6 Ba1 O12 2_655 . 34.0(3)
O1 Ba2 O2 . 5_545 102.66(12)
O1 Ba2 O3 . . 60.80(14)
O1 Ba2 O4 . . 72.18(13)
O1 Ba2 O5 . . 67.43(12)
O1 Ba2 O8 . . 72.85(14)
O1 Ba2 O9 . 3_655 58.19(12)
O1 Ba2 O10 . . 130.65(13)
O1 Ba2 O11 . 6_655 134.33(15)
O1 Ba2 B3 . . 65.65(17)
O1 Ba2 B5 . . 140.86(17)
O1 Ba2 O7 . 5_545 146.9(2)
O1 Ba2 O12 . 5_545 138.6(2)
O2 Ba2 O3 5_545 . 79.85(14)
O2 Ba2 O4 5_545 . 110.77(15)
O2 Ba2 O5 5_545 . 168.15(13)
O2 Ba2 O8 5_545 . 122.19(14)
O2 Ba2 O9 5_545 3_655 44.47(11)
O2 Ba2 O10 5_545 . 58.63(14)
O2 Ba2 O11 5_545 6_655 105.27(13)
O2 Ba2 B3 5_545 . 100.43(16)
O2 Ba2 B5 5_545 . 81.29(17)
O2 Ba2 O7 5_545 5_545 88.9(2)
O2 Ba2 O12 5_545 5_545 63.0(2)
O3 Ba2 O4 . . 132.96(13)
O3 Ba2 O5 . . 99.74(13)
O3 Ba2 O8 . . 46.78(13)
O3 Ba2 O9 . 3_655 59.94(13)
O3 Ba2 O10 . . 70.62(13)
O3 Ba2 O11 . 6_655 89.55(14)
O3 Ba2 B3 . . 23.04(17)
O3 Ba2 B5 . . 82.21(16)
O3 Ba2 O7 . 5_545 152.3(2)
O3 Ba2 O12 . 5_545 140.1(2)
O4 Ba2 O5 . . 60.86(15)
O4 Ba2 O8 . . 121.09(14)
O4 Ba2 O9 . 3_655 94.93(13)
O4 Ba2 O10 . . 154.71(13)
O4 Ba2 O11 . 6_655 127.43(13)
O4 Ba2 B3 . . 131.82(16)
O4 Ba2 B5 . . 143.41(15)
O4 Ba2 O7 . 5_545 74.7(2)
O4 Ba2 O12 . 5_545 77.4(2)
O5 Ba2 O8 . . 62.45(13)
O5 Ba2 O9 . 3_655 125.20(11)
O5 Ba2 O10 . . 132.58(14)
O5 Ba2 O11 . 6_655 86.55(13)
O5 Ba2 B3 . . 81.71(16)
O5 Ba2 B5 . . 110.45(17)
O5 Ba2 O7 . 5_545 96.3(2)
O5 Ba2 O12 . 5_545 119.7(2)
O8 Ba2 O9 . 3_655 104.79(12)
O8 Ba2 O10 . . 80.72(13)
O8 Ba2 O11 . 6_655 61.76(13)
O8 Ba2 B3 . . 23.78(16)
O8 Ba2 B5 . . 72.43(16)
O8 Ba2 O7 . 5_545 126.5(2)
O8 Ba2 O12 . 5_545 148.4(2)
O9 Ba2 O10 3_655 . 90.95(12)
O9 Ba2 O11 3_655 6_655 137.14(13)
O9 Ba2 B3 3_655 . 82.23(16)
O9 Ba2 B5 3_655 . 115.30(15)
O9 Ba2 O7 3_655 5_545 125.7(2)
O9 Ba2 O12 3_655 5_545 98.1(2)
O10 Ba2 O11 . 6_655 48.36(13)
O10 Ba2 B3 . . 73.34(16)
O10 Ba2 B5 . . 24.56(16)
O10 Ba2 O7 . 5_545 81.8(2)
O10 Ba2 O12 . 5_545 77.4(2)
O11 Ba2 B3 6_655 . 74.22(17)
O11 Ba2 B5 6_655 . 24.17(16)
O11 Ba2 O7 6_655 5_545 68.9(2)
O11 Ba2 O12 6_655 5_545 86.7(2)
B3 Ba2 B5 . . 75.30(18)
B3 Ba2 O7 . 5_545 143.2(3)
B3 Ba2 O12 . 5_545 150.8(3)
B5 Ba2 O7 . 5_545 71.0(3)
B5 Ba2 O12 . 5_545 78.3(3)
O7 Ba2 O12 5_545 5_545 27.7(3)
O3 Ba3 O4 . 5_445 68.80(13)
O3 Ba3 O10 . . 76.46(13)
O3 Ba3 O11 . . 134.56(14)
O3 Ba3 O13 . 5_545 89.50(15)
O3 Ba3 B1 . 1_545 146.62(17)
O3 Ba3 B2 . 5_545 69.42(17)
O3 Ba3 B3 . . 21.7(2)
O3 Ba3 B4 . 5_445 74.44(16)
O3 Ba3 O7 . 1_545 124.5(2)
O3 Ba3 O7 . 2_645 130.9(2)
O3 Ba3 O12 . 1_545 139.6(2)
O4 Ba3 O10 5_445 . 142.87(13)
O4 Ba3 O11 5_445 . 154.90(13)
O4 Ba3 O13 5_445 5_545 97.85(13)
O4 Ba3 B1 5_445 1_545 92.34(10)
O4 Ba3 B2 5_445 5_545 103.60(16)
O4 Ba3 B3 5_445 . 67.54(15)
O4 Ba3 B4 5_445 5_445 24.94(17)
O4 Ba3 O7 5_445 1_545 72.9(2)
O4 Ba3 O7 5_445 2_645 103.6(2)
O4 Ba3 O12 5_445 1_545 72.2(2)
O10 Ba3 O11 . . 62.21(13)
O10 Ba3 O13 . 5_545 94.48(14)
O10 Ba3 B1 . 1_545 110.74(11)
O10 Ba3 B2 . 5_545 75.02(16)
O10 Ba3 B3 . . 75.34(16)
O10 Ba3 B4 . 5_445 148.47(17)
O10 Ba3 O7 . 1_545 119.9(2)
O10 Ba3 O7 . 2_645 89.1(2)
O10 Ba3 O12 . 1_545 136.7(2)
O11 Ba3 O13 . 5_545 76.43(15)
O11 Ba3 B1 . 1_545 71.04(13)
O11 Ba3 B2 . 5_545 81.83(17)
O11 Ba3 B3 . . 137.46(16)
O11 Ba3 B4 . 5_445 137.56(17)
O11 Ba3 O7 . 1_545 93.6(2)
O11 Ba3 O7 . 2_645 69.2(2)
O11 Ba3 O12 . 1_545 85.7(2)
O13 Ba3 B1 5_545 1_545 121.17(16)
O13 Ba3 B2 5_545 5_545 25.39(15)
O13 Ba3 B3 5_545 . 111.21(18)
O13 Ba3 B4 5_545 5_445 73.48(17)
O13 Ba3 O7 5_545 1_545 134.8(2)
O13 Ba3 O7 5_545 2_645 138.9(2)
O13 Ba3 O12 5_545 1_545 106.1(2)
B1 Ba3 B2 1_545 5_545 143.68(18)
B1 Ba3 B3 1_545 . 126.0(2)
B1 Ba3 B4 1_545 5_445 100.26(14)
B1 Ba3 O7 1_545 1_545 23.1(2)
B1 Ba3 O7 1_545 2_645 25.2(2)
B1 Ba3 O12 1_545 1_545 26.5(2)
B2 Ba3 B3 5_545 . 90.3(2)
B2 Ba3 B4 5_545 5_445 83.57(19)
B2 Ba3 O7 5_545 1_545 160.2(3)
B2 Ba3 O7 5_545 2_645 151.0(2)
B2 Ba3 O12 5_545 1_545 131.5(3)
B3 Ba3 B4 . 5_445 82.00(18)
B3 Ba3 O7 . 1_545 105.7(3)
B3 Ba3 O7 . 2_645 109.3(2)
B3 Ba3 O12 . 1_545 127.7(3)
B4 Ba3 O7 5_445 1_545 87.0(2)
B4 Ba3 O7 5_445 2_645 119.3(2)
B4 Ba3 O12 5_445 1_545 74.8(2)
O7 Ba3 O7 1_545 2_645 32.3(3)
O7 Ba3 O12 1_545 1_545 28.7(3)
O7 Ba3 O12 2_645 1_545 50.6(3)
Lu1 O1 Ba1 . . 112.3(2)
Lu1 O1 Ba2 . . 96.72(15)
Lu1 O1 O3 . . 48.70(13)
Lu1 O1 O3 . 3_655 41.54(12)
Lu1 O1 O4 . . 136.2(2)
Lu1 O1 O4 . 7_655 103.1(2)
Lu1 O1 O9 . . 44.02(12)
Lu1 O1 O9 . 3_655 46.78(12)
Lu1 O1 O13 . 7_555 83.67(15)
Lu1 O1 O15 . 5_555 151.9(2)
Lu1 O1 B4 . 7_655 130.0(4)
Ba1 O1 Ba2 . . 98.86(15)
Ba1 O1 O3 . . 86.93(18)
Ba1 O1 O3 . 3_655 123.50(17)
Ba1 O1 O4 . . 103.53(16)
Ba1 O1 O4 . 7_655 132.2(2)
Ba1 O1 O9 . . 72.13(15)
Ba1 O1 O9 . 3_655 150.2(2)
Ba1 O1 O13 . 7_555 52.65(12)
Ba1 O1 O15 . 5_555 73.22(18)
Ba1 O1 B4 . 7_655 104.1(4)
Ba2 O1 O3 . . 59.49(12)
Ba2 O1 O3 . 3_655 127.14(17)
Ba2 O1 O4 . . 52.23(11)
Ba2 O1 O4 . 7_655 108.0(2)
Ba2 O1 O9 . . 120.68(19)
Ba2 O1 O9 . 3_655 68.49(12)
Ba2 O1 O13 . 7_555 147.8(2)
Ba2 O1 O15 . 5_555 109.93(18)
Ba2 O1 B4 . 7_655 110.6(3)
O3 O1 O3 . 3_655 90.24(17)
O3 O1 O4 . . 111.71(17)
O3 O1 O4 . 7_655 140.8(2)
O3 O1 O9 . . 61.51(15)
O3 O1 O9 . 3_655 63.29(17)
O3 O1 O13 . 7_555 99.98(19)
O3 O1 O15 . 5_555 156.2(3)
O3 O1 B4 . 7_655 166.7(4)
O3 O1 O4 3_655 . 129.3(2)
O3 O1 O4 3_655 7_655 67.57(18)
O3 O1 O9 3_655 . 57.58(14)
O3 O1 O9 3_655 3_655 59.02(14)
O3 O1 O13 3_655 7_555 72.55(14)
O3 O1 O15 3_655 5_555 111.5(2)
O3 O1 B4 3_655 7_655 89.8(4)
O4 O1 O4 . 7_655 67.04(18)
O4 O1 O9 . . 171.7(2)
O4 O1 O9 . 3_655 90.01(17)
O4 O1 O13 . 7_555 139.66(18)
O4 O1 O15 . 5_555 62.31(17)
O4 O1 B4 . 7_655 58.9(3)
O4 O1 O9 7_655 . 121.2(2)
O4 O1 O9 7_655 3_655 77.5(2)
O4 O1 O13 7_655 7_555 103.2(2)
O4 O1 O15 7_655 5_555 60.8(2)
O4 O1 B4 7_655 7_655 29.5(4)
O9 O1 O9 . 3_655 90.80(16)
O9 O1 O13 . 7_555 43.08(13)
O9 O1 O15 . 5_555 121.6(2)
O9 O1 B4 . 7_655 128.7(3)
O9 O1 O13 3_655 7_555 127.38(17)
O9 O1 O15 3_655 5_555 136.0(3)
O9 O1 B4 3_655 7_655 105.6(4)
O13 O1 O15 7_555 5_555 78.55(18)
O13 O1 B4 7_555 7_655 92.8(3)
O15 O1 B4 5_555 7_655 31.4(4)
Lu3 O2 Ba1 . . 96.38(16)
Lu3 O2 Ba2 . 5_455 102.11(17)
Lu3 O2 O9 . 7_555 158.8(3)
Lu3 O2 O10 . 5_455 48.69(13)
Lu3 O2 O13 . . 105.7(2)
Lu3 O2 O14 . . 48.44(13)
Lu3 O2 B2 . . 134.3(5)
Lu3 O2 O6 . 2_655 46.8(2)
Lu3 O2 O12 . . 76.3(2)
Ba1 O2 Ba2 . 5_455 100.60(16)
Ba1 O2 O9 . 7_555 104.7(2)
Ba1 O2 O10 . 5_455 127.22(18)
Ba1 O2 O13 . . 122.3(2)
Ba1 O2 O14 . . 81.65(16)
Ba1 O2 B2 . . 115.9(5)
Ba1 O2 O6 . 2_655 60.6(2)
Ba1 O2 O12 . . 56.5(2)
Ba2 O2 O9 5_455 7_555 76.95(17)
Ba2 O2 O10 5_455 5_455 61.52(14)
Ba2 O2 O13 5_455 . 124.6(2)
Ba2 O2 O14 5_455 . 150.25(19)
Ba2 O2 B2 5_455 . 102.6(4)
Ba2 O2 O6 5_455 2_655 80.2(2)
Ba2 O2 O12 5_455 . 55.0(2)
O9 O2 O10 7_555 5_455 116.6(2)
O9 O2 O13 7_555 . 60.56(18)
O9 O2 O14 7_555 . 131.6(2)
O9 O2 B2 7_555 . 30.8(3)
O9 O2 O6 7_555 2_655 149.8(3)
O9 O2 O12 7_555 . 117.7(3)
O10 O2 O13 5_455 . 106.6(3)
O10 O2 O14 5_455 . 93.27(19)
O10 O2 B2 5_455 . 116.4(5)
O10 O2 O6 5_455 2_655 67.3(2)
O10 O2 O12 5_455 . 75.2(3)
O13 O2 O14 . . 75.37(19)
O13 O2 B2 . . 29.9(3)
O13 O2 O6 . 2_655 149.4(3)
O13 O2 O12 . . 177.9(3)
O14 O2 B2 . . 102.9(4)
O14 O2 O6 . 2_655 75.2(2)
O14 O2 O12 . . 105.8(2)
B2 O2 O6 . 2_655 176.1(5)
B2 O2 O12 . . 148.3(5)
O6 O2 O12 2_655 . 32.2(3)
Lu1 O3 Ba2 . . 96.69(18)
Lu1 O3 Ba3 . . 111.4(2)
Lu1 O3 O1 . . 48.43(13)
Lu1 O3 O1 . 3_655 41.33(12)
Lu1 O3 O4 . 5_445 79.90(15)
Lu1 O3 O8 . . 126.4(2)
Lu1 O3 O9 . . 45.24(12)
Lu1 O3 O9 . 3_655 45.32(12)
Lu1 O3 O10 . . 132.9(2)
Lu1 O3 O14 . . 113.9(2)
Lu1 O3 B2 . 5_545 67.65(18)
Lu1 O3 B3 . . 126.1(4)
Ba2 O3 Ba3 . . 105.23(14)
Ba2 O3 O1 . . 59.71(13)
Ba2 O3 O1 . 3_655 126.9(2)
Ba2 O3 O4 . 5_445 163.6(2)
Ba2 O3 O8 . . 71.77(17)
Ba2 O3 O9 . . 123.13(19)
Ba2 O3 O9 . 3_655 67.45(14)
Ba2 O3 O10 . . 56.08(11)
Ba2 O3 O14 . . 129.4(2)
Ba2 O3 B2 . 5_545 67.20(16)
Ba2 O3 B3 . . 100.9(4)
Ba3 O3 O1 . . 146.2(2)
Ba3 O3 O1 . 3_655 75.74(14)
Ba3 O3 O4 . 5_445 62.07(13)
Ba3 O3 O8 . . 122.2(2)
Ba3 O3 O9 . . 125.63(18)
Ba3 O3 O9 . 3_655 85.99(16)
Ba3 O3 O10 . . 54.20(11)
Ba3 O3 O14 . . 99.9(2)
Ba3 O3 B2 . 5_545 63.55(17)
Ba3 O3 B3 . . 112.2(4)
O1 O3 O1 . 3_655 89.76(17)
O1 O3 O4 . 5_445 124.43(18)
O1 O3 O8 . . 83.8(2)
O1 O3 O9 . . 63.77(15)
O1 O3 O9 . 3_655 60.53(16)
O1 O3 O10 . . 115.22(19)
O1 O3 O14 . . 112.9(2)
O1 O3 B2 . 5_545 82.7(2)
O1 O3 B3 . . 100.8(4)
O1 O3 O4 3_655 5_445 42.83(14)
O1 O3 O8 3_655 . 152.6(2)
O1 O3 O9 3_655 . 56.56(13)
O1 O3 O9 3_655 3_655 59.63(15)
O1 O3 O10 3_655 . 122.25(18)
O1 O3 O14 3_655 . 101.4(2)
O1 O3 B2 3_655 5_545 66.66(17)
O1 O3 B3 3_655 . 128.5(4)
O4 O3 O8 5_445 . 123.2(2)
O4 O3 O9 5_445 . 65.25(14)
O4 O3 O9 5_445 3_655 99.93(18)
O4 O3 O10 5_445 . 115.03(18)
O4 O3 O14 5_445 . 65.68(19)
O4 O3 B2 5_445 5_545 96.9(2)
O4 O3 B3 5_445 . 93.9(4)
O8 O3 O9 . . 97.1(2)
O8 O3 O9 . 3_655 135.4(2)
O8 O3 O10 . . 84.32(18)
O8 O3 O14 . . 57.7(2)
O8 O3 B2 . 5_545 138.1(2)
O8 O3 B3 . . 29.3(4)
O9 O3 O9 . 3_655 90.56(17)
O9 O3 O10 . . 178.1(2)
O9 O3 O14 . . 68.98(18)
O9 O3 B2 . 5_545 111.8(2)
O9 O3 B3 . . 83.3(4)
O9 O3 O10 3_655 . 87.57(17)
O9 O3 O14 3_655 . 158.3(2)
O9 O3 B2 3_655 5_545 24.82(15)
O9 O3 B3 3_655 . 160.9(5)
O10 O3 O14 . . 112.9(2)
O10 O3 B2 . 5_545 66.35(17)
O10 O3 B3 . . 98.4(4)
O14 O3 B2 . 5_545 161.0(3)
O14 O3 B3 . . 28.5(4)
B2 O3 B3 5_545 . 164.1(4)
Lu2 O4 Ba2 5_555 . 111.5(2)
Lu2 O4 Ba3 5_555 5_555 119.89(17)
Lu2 O4 O1 5_555 . 82.37(16)
Lu2 O4 O1 5_555 7_655 100.8(2)
Lu2 O4 O3 5_555 5_555 76.06(15)
Lu2 O4 O4 5_555 7_655 90.11(16)
Lu2 O4 O5 5_555 . 45.05(14)
Lu2 O4 O14 5_555 5_555 44.39(12)
Lu2 O4 O15 5_555 5_555 46.94(12)
Lu2 O4 O15 5_555 3_655 150.2(2)
Lu2 O4 B4 5_555 . 126.9(4)
Lu2 O4 B4 5_555 7_655 73.49(19)
Lu2 O4 O7 5_555 5_545 123.5(3)
Ba2 O4 Ba3 . 5_555 96.13(13)
Ba2 O4 O1 . . 55.59(12)
Ba2 O4 O1 . 7_655 142.3(2)
Ba2 O4 O3 . 5_555 135.78(18)
Ba2 O4 O4 . 7_655 90.28(16)
Ba2 O4 O5 . . 67.55(16)
Ba2 O4 O14 . 5_555 110.8(2)
Ba2 O4 O15 . 5_555 95.52(18)
Ba2 O4 O15 . 3_655 83.38(19)
Ba2 O4 B4 . . 112.4(4)
Ba2 O4 B4 . 7_655 79.8(2)
Ba2 O4 O7 . 5_545 52.13(19)
Ba3 O4 O1 5_555 . 150.47(18)
Ba3 O4 O1 5_555 7_655 83.50(18)
Ba3 O4 O3 5_555 5_555 49.13(11)
Ba3 O4 O4 5_555 7_655 143.7(2)
Ba3 O4 O5 5_555 . 115.98(17)
Ba3 O4 O14 5_555 5_555 76.40(13)
Ba3 O4 O15 5_555 5_555 165.4(2)
Ba3 O4 O15 5_555 3_655 81.95(17)
Ba3 O4 B4 5_555 . 83.1(3)
Ba3 O4 B4 5_555 7_655 166.4(2)
Ba3 O4 O7 5_555 5_545 44.83(18)
O1 O4 O1 . 7_655 113.0(2)
O1 O4 O3 . 5_555 158.31(19)
O1 O4 O4 . 7_655 42.67(15)
O1 O4 O5 . . 64.46(16)
O1 O4 O14 . 5_555 118.9(2)
O1 O4 O15 . 5_555 43.41(14)
O1 O4 O15 . 3_655 85.98(19)
O1 O4 B4 . . 99.1(4)
O1 O4 B4 . 7_655 24.49(18)
O1 O4 O7 . 5_545 107.7(2)
O1 O4 O3 7_655 5_555 69.60(19)
O1 O4 O4 7_655 7_655 70.29(18)
O1 O4 O5 7_655 . 145.3(2)
O1 O4 O14 7_655 5_555 105.7(2)
O1 O4 O15 7_655 5_555 92.6(2)
O1 O4 O15 7_655 3_655 59.2(2)
O1 O4 B4 7_655 . 29.9(4)
O1 O4 B4 7_655 7_655 91.8(2)
O1 O4 O7 7_655 5_545 122.7(3)
O3 O4 O4 5_555 7_655 133.9(2)
O3 O4 O5 5_555 . 100.63(19)
O3 O4 O14 5_555 5_555 43.77(15)
O3 O4 O15 5_555 5_555 116.34(19)
O3 O4 O15 5_555 3_655 111.8(2)
O3 O4 B4 5_555 . 92.1(4)
O3 O4 B4 5_555 7_655 140.3(2)
O3 O4 O7 5_555 5_545 86.5(2)
O4 O4 O5 7_655 . 99.48(18)
O4 O4 O14 7_655 5_555 133.88(19)
O4 O4 O15 7_655 5_555 44.84(14)
O4 O4 O15 7_655 3_655 63.33(17)
O4 O4 B4 7_655 . 61.6(3)
O4 O4 B4 7_655 7_655 24.83(19)
O4 O4 O7 7_655 5_545 135.1(2)
O5 O4 O14 . 5_555 56.88(16)
O5 O4 O15 . 5_555 61.07(16)
O5 O4 O15 . 3_655 146.6(3)
O5 O4 B4 . . 160.9(4)
O5 O4 B4 . 7_655 74.7(2)
O5 O4 O7 . 5_545 88.4(2)
O14 O4 O15 5_555 5_555 91.21(17)
O14 O4 O15 5_555 3_655 155.1(3)
O14 O4 B4 5_555 . 133.6(4)
O14 O4 B4 5_555 7_655 117.2(2)
O14 O4 O7 5_555 5_545 87.0(2)
O15 O4 O15 5_555 3_655 108.2(2)
O15 O4 B4 5_555 . 100.5(4)
O15 O4 B4 5_555 7_655 26.92(18)
O15 O4 O7 5_555 5_545 143.7(3)
O15 O4 B4 3_655 . 29.3(4)
O15 O4 B4 3_655 7_655 84.7(2)
O15 O4 O7 3_655 5_545 86.2(2)
B4 O4 B4 . 7_655 86.4(4)
B4 O4 O7 . 5_545 106.8(4)
B4 O4 O7 7_655 5_545 131.8(3)
Lu2 O5 Ba1 5_555 . 106.68(17)
Lu2 O5 Ba2 5_555 . 97.28(19)
Lu2 O5 O4 5_555 . 46.54(14)
Lu2 O5 O8 5_555 . 144.3(2)
Lu2 O5 O10 5_555 6_655 134.8(2)
Lu2 O5 O11 5_555 1_565 98.9(2)
Lu2 O5 O13 5_555 5_555 45.76(14)
Lu2 O5 O14 5_555 5_555 47.71(14)
Lu2 O5 O15 5_555 5_555 45.92(13)
Lu2 O5 B5 5_555 6_655 119.1(5)
Lu2 O5 O6 5_555 2_655 157.6(2)
Ba1 O5 Ba2 . . 90.70(14)
Ba1 O5 O4 . . 110.89(18)
Ba1 O5 O8 . . 55.63(12)
Ba1 O5 O10 . 6_655 118.5(2)
Ba1 O5 O11 . 1_565 121.6(2)
Ba1 O5 O13 . 5_555 86.25(15)
Ba1 O5 O14 . 5_555 151.8(2)
Ba1 O5 O15 . 5_555 62.71(13)
Ba1 O5 B5 . 6_655 126.0(5)
Ba1 O5 O6 . 2_655 57.07(17)
Ba2 O5 O4 . . 51.59(13)
Ba2 O5 O8 . . 56.59(13)
Ba2 O5 O10 . 6_655 81.40(18)
Ba2 O5 O11 . 1_565 137.1(2)
Ba2 O5 O13 . 5_555 139.2(2)
Ba2 O5 O14 . 5_555 102.86(18)
Ba2 O5 O15 . 5_555 85.14(16)
Ba2 O5 B5 . 6_655 109.1(4)
Ba2 O5 O6 . 2_655 98.1(2)
O4 O5 O8 . . 106.5(2)
O4 O5 O10 . 6_655 110.5(2)
O4 O5 O11 . 1_565 124.4(2)
O4 O5 O13 . 5_555 91.9(2)
O4 O5 O14 . 5_555 62.72(17)
O4 O5 O15 . 5_555 59.17(16)
O4 O5 B5 . 6_655 120.9(4)
O4 O5 O6 . 2_655 149.1(3)
O8 O5 O10 . 6_655 70.22(19)
O8 O5 O11 . 1_565 116.8(3)
O8 O5 O13 . 5_555 141.35(19)
O8 O5 O14 . 5_555 151.3(2)
O8 O5 O15 . 5_555 103.23(18)
O8 O5 B5 . 6_655 94.0(4)
O8 O5 O6 . 2_655 42.59(19)
O10 O5 O11 6_655 1_565 59.31(19)
O10 O5 O13 6_655 5_555 134.8(2)
O10 O5 O14 6_655 5_555 88.2(2)
O10 O5 O15 6_655 5_555 166.5(3)
O10 O5 B5 6_655 6_655 29.4(4)
O10 O5 O6 6_655 2_655 63.9(2)
O11 O5 O13 1_565 5_555 75.6(2)
O11 O5 O14 1_565 5_555 62.5(2)
O11 O5 O15 1_565 5_555 132.9(3)
O11 O5 B5 1_565 6_655 29.9(4)
O11 O5 O6 1_565 2_655 80.6(3)
O13 O5 O14 5_555 5_555 67.29(17)
O13 O5 O15 5_555 5_555 57.50(15)
O13 O5 B5 5_555 6_655 105.4(4)
O13 O5 O6 5_555 2_655 113.7(2)
O14 O5 O15 5_555 5_555 93.6(2)
O14 O5 B5 5_555 6_655 72.9(4)
O14 O5 O6 5_555 2_655 142.0(3)
O15 O5 B5 5_555 6_655 162.0(5)
O15 O5 O6 5_555 2_655 119.7(2)
B5 O5 O6 6_655 2_655 70.4(4)
Lu3 O8 Lu3 . 2_655 89.05(18)
Lu3 O8 Ba1 . . 85.62(13)
Lu3 O8 Ba2 . . 175.37(18)
Lu3 O8 O3 . . 115.7(2)
Lu3 O8 O5 . . 118.53(18)
Lu3 O8 O8 . 2_655 42.04(11)
Lu3 O8 O10 . 6_655 112.31(18)
Lu3 O8 O11 . 6_655 130.3(2)
Lu3 O8 O14 . . 54.85(18)
Lu3 O8 B3 . . 87.2(4)
Lu3 O8 O6 . . 50.1(2)
Lu3 O8 O6 . 2_655 51.8(3)
Lu3 O8 Ba1 2_655 . 120.85(19)
Lu3 O8 Ba2 2_655 . 95.37(16)
Lu3 O8 O3 2_655 . 138.5(2)
Lu3 O8 O5 2_655 . 81.83(16)
Lu3 O8 O8 2_655 2_655 54.95(14)
Lu3 O8 O10 2_655 6_655 40.12(12)
Lu3 O8 O11 2_655 6_655 46.96(13)
Lu3 O8 O14 2_655 . 127.2(3)
Lu3 O8 B3 2_655 . 140.8(5)
Lu3 O8 O6 2_655 . 47.98(19)
Lu3 O8 O6 2_655 2_655 63.3(2)
Ba1 O8 Ba2 . . 90.92(15)
Ba1 O8 O3 . . 95.02(19)
Ba1 O8 O5 . . 51.26(11)
Ba1 O8 O8 . 2_655 122.90(19)
Ba1 O8 O10 . 6_655 89.36(15)
Ba1 O8 O11 . 6_655 132.6(2)
Ba1 O8 O14 . . 95.83(19)
Ba1 O8 B3 . . 97.8(4)
Ba1 O8 O6 . . 87.3(2)
Ba1 O8 O6 . 2_655 67.8(2)
Ba2 O8 O3 . . 61.46(17)
Ba2 O8 O5 . . 60.96(14)
Ba2 O8 O8 . 2_655 142.40(17)
Ba2 O8 O10 . 6_655 70.65(14)
Ba2 O8 O11 . 6_655 54.25(14)
Ba2 O8 O14 . . 122.6(2)
Ba2 O8 B3 . . 90.3(5)
Ba2 O8 O6 . . 132.8(2)
Ba2 O8 O6 . 2_655 129.4(3)
O3 O8 O5 . . 110.2(2)
O3 O8 O8 . 2_655 123.6(2)
O3 O8 O10 . 6_655 131.9(2)
O3 O8 O11 . 6_655 94.1(2)
O3 O8 O14 . . 61.2(2)
O3 O8 B3 . . 28.9(4)
O3 O8 O6 . . 165.6(3)
O3 O8 O6 . 2_655 158.0(3)
O5 O8 O8 . 2_655 125.84(19)
O5 O8 O10 . 6_655 42.30(13)
O5 O8 O11 . 6_655 81.98(17)
O5 O8 O14 . . 146.6(2)
O5 O8 B3 . . 133.2(5)
O5 O8 O6 . . 82.3(2)
O5 O8 O6 . 2_655 70.5(3)
O8 O8 O10 2_655 6_655 91.99(17)
O8 O8 O11 2_655 6_655 88.62(18)
O8 O8 O14 2_655 . 73.8(2)
O8 O8 B3 2_655 . 99.8(5)
O8 O8 O6 2_655 . 45.3(2)
O8 O8 O6 2_655 2_655 62.0(3)
O10 O8 O11 6_655 6_655 51.78(13)
O10 O8 O14 6_655 . 165.5(3)
O10 O8 B3 6_655 . 159.8(5)
O10 O8 O6 6_655 . 62.2(2)
O10 O8 O6 6_655 2_655 64.1(3)
O11 O8 O14 6_655 . 128.9(2)
O11 O8 B3 6_655 . 111.8(4)
O11 O8 O6 6_655 . 94.7(2)
O11 O8 O6 6_655 2_655 107.6(3)
O14 O8 B3 . . 32.4(4)
O14 O8 O6 . . 104.4(3)
O14 O8 O6 . 2_655 105.4(3)
B3 O8 O6 . . 136.7(5)
B3 O8 O6 . 2_655 136.1(5)
O6 O8 O6 . 2_655 19.5(3)
Lu1 O9 Lu2 . . 111.40(18)
Lu1 O9 Ba2 . 3_655 84.13(14)
Lu1 O9 O1 . . 43.26(11)
Lu1 O9 O1 . 3_655 45.94(12)
Lu1 O9 O2 . 7_555 128.2(3)
Lu1 O9 O3 . . 44.68(12)
Lu1 O9 O3 . 3_655 44.76(12)
Lu1 O9 O13 . . 154.3(2)
Lu1 O9 O13 . 7_555 110.2(2)
Lu1 O9 O14 . . 88.80(16)
Lu1 O9 O15 . . 121.37(19)
Lu1 O9 B2 . . 148.1(2)
Lu1 O9 B2 . 7_555 125.1(5)
Lu1 O9 B3 . . 68.14(19)
Lu2 O9 Ba2 . 3_655 98.12(14)
Lu2 O9 O1 . . 129.96(18)
Lu2 O9 O1 . 3_655 81.89(17)
Lu2 O9 O2 . 7_555 108.6(2)
Lu2 O9 O3 . . 77.47(15)
Lu2 O9 O3 . 3_655 137.4(2)
Lu2 O9 O13 . . 47.24(13)
Lu2 O9 O13 . 7_555 132.1(3)
Lu2 O9 O14 . . 43.63(12)
Lu2 O9 O15 . . 41.10(11)
Lu2 O9 B2 . . 67.74(19)
Lu2 O9 B2 . 7_555 123.3(4)
Lu2 O9 B3 . . 66.10(19)
Ba2 O9 O1 3_655 . 115.29(18)
Ba2 O9 O1 3_655 3_655 53.33(11)
Ba2 O9 O2 3_655 7_555 58.57(15)
Ba2 O9 O3 3_655 . 117.46(17)
Ba2 O9 O3 3_655 3_655 52.61(11)
Ba2 O9 O13 3_655 . 110.38(15)
Ba2 O9 O13 3_655 7_555 108.79(19)
Ba2 O9 O14 3_655 . 134.18(18)
Ba2 O9 O15 3_655 . 61.69(11)
Ba2 O9 B2 3_655 . 127.71(17)
Ba2 O9 B2 3_655 7_555 83.7(3)
Ba2 O9 B3 3_655 . 137.9(2)
O1 O9 O1 . 3_655 89.20(17)
O1 O9 O2 . 7_555 120.3(2)
O1 O9 O3 . . 54.71(14)
O1 O9 O3 . 3_655 62.80(15)
O1 O9 O13 . . 133.51(19)
O1 O9 O13 . 7_555 72.02(18)
O1 O9 O14 . . 87.73(16)
O1 O9 O15 . . 163.15(18)
O1 O9 B2 . . 111.1(2)
O1 O9 B2 . 7_555 97.6(4)
O1 O9 B3 . . 64.1(2)
O1 O9 O2 3_655 7_555 111.9(2)
O1 O9 O3 3_655 . 64.43(15)
O1 O9 O3 3_655 3_655 56.18(16)
O1 O9 O13 3_655 . 126.3(2)
O1 O9 O13 3_655 7_555 145.8(3)
O1 O9 O14 3_655 . 90.64(17)
O1 O9 O15 3_655 . 75.87(16)
O1 O9 B2 3_655 . 149.6(2)
O1 O9 B2 3_655 7_555 134.4(4)
O1 O9 B3 3_655 . 85.09(19)
O2 O9 O3 7_555 . 172.8(3)
O2 O9 O3 7_555 3_655 83.4(2)
O2 O9 O13 7_555 . 77.1(2)
O2 O9 O13 7_555 7_555 59.35(19)
O2 O9 O14 7_555 . 142.8(3)
O2 O9 O15 7_555 . 73.46(18)
O2 O9 B2 7_555 . 78.0(2)
O2 O9 B2 7_555 7_555 29.3(3)
O2 O9 B3 7_555 . 161.8(3)
O3 O9 O3 . 3_655 89.44(17)
O3 O9 O13 . . 110.1(2)
O3 O9 O13 . 7_555 119.8(2)
O3 O9 O14 . . 44.35(15)
O3 O9 O15 . . 110.54(18)
O3 O9 B2 . . 108.3(2)
O3 O9 B2 . 7_555 149.7(4)
O3 O9 B3 . . 24.34(18)
O3 O9 O13 3_655 . 159.55(18)
O3 O9 O13 3_655 7_555 89.6(2)
O3 O9 O14 3_655 . 133.35(18)
O3 O9 O15 3_655 . 112.89(18)
O3 O9 B2 3_655 . 153.3(2)
O3 O9 B2 3_655 7_555 87.3(4)
O3 O9 B3 3_655 . 112.5(2)
O13 O9 O13 . 7_555 85.8(2)
O13 O9 O14 . . 65.76(16)
O13 O9 O15 . . 55.51(15)
O13 O9 B2 . . 25.01(16)
O13 O9 B2 . 7_555 78.8(4)
O13 O9 B3 . . 87.7(2)
O13 O9 O14 7_555 . 116.1(2)
O13 O9 O15 7_555 . 124.8(2)
O13 O9 B2 7_555 . 64.4(2)
O13 O9 B2 7_555 7_555 30.2(3)
O13 O9 B3 7_555 . 110.2(2)
O14 O9 O15 . . 84.71(17)
O14 O9 B2 . . 68.68(18)
O14 O9 B2 . 7_555 134.4(4)
O14 O9 B3 . . 24.25(19)
O15 O9 B2 . . 80.07(19)
O15 O9 B2 . 7_555 98.4(4)
O15 O9 B3 . . 106.1(2)
B2 O9 B2 . 7_555 67.2(4)
B2 O9 B3 . . 84.0(2)
B2 O9 B3 7_555 . 138.1(4)
Lu3 O10 Ba2 5_545 . 102.2(2)
Lu3 O10 Ba3 5_545 . 94.69(16)
Lu3 O10 O2 5_545 5_545 50.50(14)
Lu3 O10 O3 5_545 . 119.9(2)
Lu3 O10 O5 5_545 6_645 106.7(2)
Lu3 O10 O8 5_545 6_645 40.09(12)
Lu3 O10 O11 5_545 . 51.05(14)
Lu3 O10 O11 5_545 6_655 134.4(3)
Lu3 O10 B5 5_545 . 125.0(4)
Lu3 O10 O6 5_545 5_545 50.0(2)
Lu3 O10 O6 5_545 6_645 42.46(18)
Ba2 O10 Ba3 . . 98.22(13)
Ba2 O10 O2 . 5_545 59.85(14)
Ba2 O10 O3 . . 53.29(11)
Ba2 O10 O5 . 6_645 120.1(2)
Ba2 O10 O8 . 6_645 129.5(2)
Ba2 O10 O11 . . 132.9(2)
Ba2 O10 O11 . 6_655 62.10(17)
Ba2 O10 B5 . . 92.3(4)
Ba2 O10 O6 . 5_545 88.3(2)
Ba2 O10 O6 . 6_645 75.8(2)
Ba3 O10 O2 . 5_545 75.59(15)
Ba3 O10 O3 . . 49.34(11)
Ba3 O10 O5 . 6_645 129.5(3)
Ba3 O10 O8 . 6_645 113.49(16)
Ba3 O10 O11 . . 55.23(12)
Ba3 O10 O11 . 6_655 128.4(2)
Ba3 O10 B5 . . 135.7(5)
Ba3 O10 O6 . 5_545 144.5(3)
Ba3 O10 O6 . 6_645 130.9(2)
O2 O10 O3 5_545 . 72.34(16)
O2 O10 O5 5_545 6_645 151.0(3)
O2 O10 O8 5_545 6_645 90.27(19)
O2 O10 O11 5_545 . 75.02(19)
O2 O10 O11 5_545 6_655 119.6(3)
O2 O10 B5 5_545 . 143.5(5)
O2 O10 O6 5_545 5_545 77.9(2)
O2 O10 O6 5_545 6_645 59.1(2)
O3 O10 O5 . 6_645 133.4(2)
O3 O10 O8 . 6_645 157.6(2)
O3 O10 O11 . . 102.47(17)
O3 O10 O11 . 6_655 86.21(18)
O3 O10 B5 . . 111.3(4)
O3 O10 O6 . 5_545 139.6(3)
O3 O10 O6 . 6_645 122.6(2)
O5 O10 O8 6_645 6_645 67.48(18)
O5 O10 O11 6_645 . 105.8(2)
O5 O10 O11 6_645 6_655 60.1(2)
O5 O10 B5 6_645 . 29.1(4)
O5 O10 O6 6_645 5_545 73.2(2)
O5 O10 O6 6_645 6_645 92.1(2)
O8 O10 O11 6_645 . 58.30(14)
O8 O10 O11 6_645 6_655 115.21(19)
O8 O10 B5 6_645 . 91.1(4)
O8 O10 O6 6_645 5_545 43.5(2)
O8 O10 O6 6_645 6_645 53.7(2)
O11 O10 O11 . 6_655 165.0(3)
O11 O10 B5 . . 134.5(4)
O11 O10 O6 . 5_545 95.3(2)
O11 O10 O6 . 6_645 93.2(2)
O11 O10 B5 6_655 . 31.0(4)
O11 O10 O6 6_655 5_545 85.4(2)
O11 O10 O6 6_655 6_645 92.3(2)
B5 O10 O6 . 5_545 78.3(4)
B5 O10 O6 . 6_645 93.4(4)
O6 O10 O6 5_545 6_645 19.2(2)
Lu3 O11 Ba2 5_545 6_645 103.49(16)
Lu3 O11 Ba3 5_545 . 99.99(17)
Lu3 O11 O5 5_545 1_545 119.6(3)
Lu3 O11 O8 5_545 6_645 46.08(13)
Lu3 O11 O10 5_545 . 50.09(14)
Lu3 O11 O10 5_545 6_645 129.8(2)
Lu3 O11 O14 5_545 5_545 53.22(16)
Lu3 O11 B5 5_545 6_645 130.1(5)
Lu3 O11 O7 5_545 2_645 133.3(3)
Ba2 O11 Ba3 6_645 . 107.00(19)
Ba2 O11 O5 6_645 1_545 127.8(2)
Ba2 O11 O8 6_645 6_645 63.99(14)
Ba2 O11 O10 6_645 . 83.65(17)
Ba2 O11 O10 6_645 6_645 69.55(18)
Ba2 O11 O14 6_645 5_545 130.17(18)
Ba2 O11 B5 6_645 6_645 99.7(4)
Ba2 O11 O7 6_645 2_645 54.28(19)
Ba3 O11 O5 . 1_545 93.85(18)
Ba3 O11 O8 . 6_645 132.41(19)
Ba3 O11 O10 . . 62.55(13)
Ba3 O11 O10 . 6_645 130.0(2)
Ba3 O11 O14 . 5_545 119.3(2)
Ba3 O11 B5 . 6_645 114.5(4)
Ba3 O11 O7 . 2_645 59.49(19)
O5 O11 O8 1_545 6_645 129.8(2)
O5 O11 O10 1_545 . 146.7(3)
O5 O11 O10 1_545 6_645 60.6(2)
O5 O11 O14 1_545 5_545 68.7(2)
O5 O11 B5 1_545 6_645 29.6(4)
O5 O11 O7 1_545 2_645 104.2(3)
O8 O11 O10 6_645 . 69.92(16)
O8 O11 O10 6_645 6_645 92.44(19)
O8 O11 O14 6_645 5_545 71.29(18)
O8 O11 B5 6_645 6_645 113.1(4)
O8 O11 O7 6_645 2_645 115.0(2)
O10 O11 O10 . 6_645 152.6(3)
O10 O11 O14 . 5_545 101.1(2)
O10 O11 B5 . 6_645 176.2(4)
O10 O11 O7 . 2_645 84.5(2)
O10 O11 O14 6_645 5_545 92.3(2)
O10 O11 B5 6_645 6_645 31.1(4)
O10 O11 O7 6_645 2_645 84.4(3)
O14 O11 B5 5_545 6_645 78.1(4)
O14 O11 O7 5_545 2_645 172.9(3)
B5 O11 O7 6_645 2_645 95.9(5)
Lu2 O13 Ba1 . 7_555 101.36(17)
Lu2 O13 Ba3 . 5_455 115.0(2)
Lu2 O13 O1 . 7_555 145.53(19)
Lu2 O13 O2 . . 99.4(2)
Lu2 O13 O5 . 5_445 43.63(13)
Lu2 O13 O9 . . 49.02(13)
Lu2 O13 O9 . 7_555 142.0(3)
Lu2 O13 O14 . . 39.79(11)
Lu2 O13 O15 . . 47.58(12)
Lu2 O13 B2 . . 121.7(4)
Lu2 O13 B2 . 7_555 74.5(2)
Ba1 O13 Ba3 7_555 5_455 116.38(17)
Ba1 O13 O1 7_555 7_555 51.43(11)
Ba1 O13 O2 7_555 . 142.8(2)
Ba1 O13 O5 7_555 5_445 109.92(17)
Ba1 O13 O9 7_555 . 89.46(17)
Ba1 O13 O9 7_555 7_555 85.00(17)
Ba1 O13 O14 7_555 . 139.9(2)
Ba1 O13 O15 7_555 . 56.08(12)
Ba1 O13 B2 7_555 . 114.7(4)
Ba1 O13 B2 7_555 7_555 74.78(18)
Ba3 O13 O1 5_455 7_555 71.04(14)
Ba3 O13 O2 5_455 . 81.3(2)
Ba3 O13 O5 5_455 5_445 73.50(16)
Ba3 O13 O9 5_455 . 153.38(18)
Ba3 O13 O9 5_455 7_555 94.3(2)
Ba3 O13 O14 5_455 . 95.01(16)
Ba3 O13 O15 5_455 . 120.3(2)
Ba3 O13 B2 5_455 . 88.6(4)
Ba3 O13 B2 5_455 7_555 161.5(2)
O1 O13 O2 7_555 . 115.1(2)
O1 O13 O5 7_555 5_445 118.9(2)
O1 O13 O9 7_555 . 135.1(2)
O1 O13 O9 7_555 7_555 64.89(16)
O1 O13 O14 7_555 . 166.0(2)
O1 O13 O15 7_555 . 98.94(16)
O1 O13 B2 7_555 . 91.5(4)
O1 O13 B2 7_555 7_555 110.8(2)
O2 O13 O5 . 5_445 106.5(2)
O2 O13 O9 . . 81.3(2)
O2 O13 O9 . 7_555 60.09(18)
O2 O13 O14 . . 61.80(17)
O2 O13 O15 . . 144.8(2)
O2 O13 B2 . . 29.2(3)
O2 O13 B2 . 7_555 81.5(2)
O5 O13 O9 5_445 . 92.47(18)
O5 O13 O9 5_445 7_555 163.7(2)
O5 O13 O14 5_445 . 53.64(14)
O5 O13 O15 5_445 . 60.59(16)
O5 O13 B2 5_445 . 135.3(4)
O5 O13 B2 5_445 7_555 118.1(2)
O9 O13 O9 . 7_555 94.2(2)
O9 O13 O14 . . 58.91(15)
O9 O13 O15 . . 67.74(17)
O9 O13 B2 . . 85.9(4)
O9 O13 B2 . 7_555 26.55(16)
O9 O13 O14 7_555 . 118.6(2)
O9 O13 O15 7_555 . 135.7(3)
O9 O13 B2 7_555 . 31.0(3)
O9 O13 B2 7_555 7_555 71.2(2)
O14 O13 O15 . . 87.26(16)
O14 O13 B2 . . 88.9(3)
O14 O13 B2 . 7_555 82.6(2)
O15 O13 B2 . . 151.1(5)
O15 O13 B2 . 7_555 78.0(2)
B2 O13 B2 . 7_555 73.1(4)
Lu2 O14 Lu3 . . 117.9(2)
Lu2 O14 O2 . . 82.22(16)
Lu2 O14 O3 . . 98.4(2)
Lu2 O14 O4 . 5_445 45.27(12)
Lu2 O14 O5 . 5_445 47.09(13)
Lu2 O14 O8 . . 144.2(3)
Lu2 O14 O9 . . 46.83(13)
Lu2 O14 O11 . 5_455 86.63(18)
Lu2 O14 O13 . . 41.14(11)
Lu2 O14 B3 . . 122.9(5)
Lu2 O14 B5 . 2_655 73.6(2)
Lu3 O14 O2 . . 46.69(13)
Lu3 O14 O3 . . 131.6(2)
Lu3 O14 O4 . 5_445 157.6(2)
Lu3 O14 O5 . 5_445 97.4(2)
Lu3 O14 O8 . . 71.03(19)
Lu3 O14 O9 . . 115.9(2)
Lu3 O14 O11 . 5_455 50.24(14)
Lu3 O14 O13 . . 78.22(15)
Lu3 O14 B3 . . 103.7(4)
Lu3 O14 B5 . 2_655 77.9(2)
O2 O14 O3 . . 116.5(3)
O2 O14 O4 . 5_445 126.28(18)
O2 O14 O5 . 5_445 94.92(19)
O2 O14 O8 . . 82.1(2)
O2 O14 O9 . . 69.59(16)
O2 O14 O11 . 5_455 71.78(18)
O2 O14 O13 . . 42.83(13)
O2 O14 B3 . . 102.8(4)
O2 O14 B5 . 2_655 94.8(2)
O3 O14 O4 . 5_445 70.5(2)
O3 O14 O5 . 5_445 130.9(3)
O3 O14 O8 . . 61.1(2)
O3 O14 O9 . . 66.67(19)
O3 O14 O11 . 5_455 170.7(3)
O3 O14 O13 . . 122.0(2)
O3 O14 B3 . . 28.4(4)
O3 O14 B5 . 2_655 146.7(3)
O4 O14 O5 5_445 5_445 60.40(17)
O4 O14 O8 5_445 . 131.4(3)
O4 O14 O9 5_445 . 65.94(16)
O4 O14 O11 5_445 5_455 108.6(2)
O4 O14 O13 5_445 . 86.39(15)
O4 O14 B3 5_445 . 98.7(4)
O4 O14 B5 5_445 2_655 82.1(2)
O5 O14 O8 5_445 . 166.6(3)
O5 O14 O9 5_445 . 93.71(17)
O5 O14 O11 5_445 5_455 48.76(16)
O5 O14 O13 5_445 . 59.06(15)
O5 O14 B3 5_445 . 158.4(5)
O5 O14 B5 5_445 2_655 27.09(18)
O8 O14 O9 . . 97.4(2)
O8 O14 O11 . 5_455 118.3(3)
O8 O14 O13 . . 122.6(2)
O8 O14 B3 . . 32.7(4)
O8 O14 B5 . 2_655 139.8(3)
O9 O14 O11 . 5_455 121.86(19)
O9 O14 O13 . . 55.32(15)
O9 O14 B3 . . 81.2(4)
O9 O14 B5 . 2_655 119.1(2)
O11 O14 O13 5_455 . 66.73(16)
O11 O14 B3 5_455 . 149.6(5)
O11 O14 B5 5_455 2_655 28.10(19)
O13 O14 B3 . . 129.8(4)
O13 O14 B5 . 2_655 73.2(2)
B3 O14 B5 . 2_655 157.1(5)
Lu2 O15 Ba1 . 5_445 94.51(17)
Lu2 O15 Ba1 . 7_555 102.94(18)
Lu2 O15 O1 . 5_445 108.8(2)
Lu2 O15 O4 . 5_445 46.80(12)
Lu2 O15 O4 . 3_655 116.1(2)
Lu2 O15 O5 . 5_445 44.33(13)
Lu2 O15 O9 . . 43.05(12)
Lu2 O15 O13 . . 48.22(12)
Lu2 O15 B4 . 3_655 114.8(4)
Lu2 O15 O12 . 7_555 130.5(3)
Ba1 O15 Ba1 5_445 7_555 92.82(15)
Ba1 O15 O1 5_445 5_445 58.49(17)
Ba1 O15 O4 5_445 5_445 102.39(18)
Ba1 O15 O4 5_445 3_655 117.2(2)
Ba1 O15 O5 5_445 5_445 51.78(13)
Ba1 O15 O9 5_445 . 133.97(18)
Ba1 O15 O13 5_445 . 82.88(17)
Ba1 O15 B4 5_445 3_655 89.4(4)
Ba1 O15 O12 5_445 7_555 125.7(2)
Ba1 O15 O1 7_555 5_445 138.0(2)
Ba1 O15 O4 7_555 5_445 146.5(2)
Ba1 O15 O4 7_555 3_655 126.7(2)
Ba1 O15 O5 7_555 5_445 111.96(19)
Ba1 O15 O9 7_555 . 83.50(15)
Ba1 O15 O13 7_555 . 57.10(13)
Ba1 O15 B4 7_555 3_655 141.9(4)
Ba1 O15 O12 7_555 7_555 53.6(2)
O1 O15 O4 5_445 5_445 74.28(18)
O1 O15 O4 5_445 3_655 60.0(2)
O1 O15 O5 5_445 5_445 75.7(2)
O1 O15 O9 5_445 . 138.4(2)
O1 O15 O13 5_445 . 135.2(3)
O1 O15 B4 5_445 3_655 31.3(4)
O1 O15 O12 5_445 7_555 116.3(3)
O4 O15 O4 5_445 3_655 71.83(18)
O4 O15 O5 5_445 5_445 59.76(16)
O4 O15 O9 5_445 . 64.40(15)
O4 O15 O13 5_445 . 95.02(17)
O4 O15 B4 5_445 3_655 68.8(3)
O4 O15 O12 5_445 7_555 129.6(3)
O4 O15 O5 3_655 5_445 121.2(2)
O4 O15 O9 3_655 . 100.8(2)
O4 O15 O13 3_655 . 157.5(3)
O4 O15 B4 3_655 3_655 28.8(4)
O4 O15 O12 3_655 7_555 73.3(2)
O5 O15 O9 5_445 . 87.22(16)
O5 O15 O13 5_445 . 61.91(17)
O5 O15 B4 5_445 3_655 99.1(4)
O5 O15 O12 5_445 7_555 165.3(3)
O9 O15 O13 . . 56.75(15)
O9 O15 B4 . 3_655 120.7(4)
O9 O15 O12 . 7_555 88.1(2)
O13 O15 B4 . 3_655 160.2(4)
O13 O15 O12 . 7_555 104.1(2)
B4 O15 O12 3_655 7_555 95.3(4)
Lu3 B1 Lu3 . 2_655 64.5(2)
Lu3 B1 Ba3 . 1_565 133.30(6)
Lu3 B1 Ba3 . 2_665 120.82(5)
Lu3 B1 B5 . 5_455 58.33(17)
Lu3 B1 B5 . 6_655 106.5(3)
Lu3 B1 O6 . . 43.6(4)
Lu3 B1 O6 . 2_655 34.5(5)
Lu3 B1 O7 . . 116.7(4)
Lu3 B1 O7 . 2_655 162.5(5)
Lu3 B1 O12 . . 78.7(5)
Lu3 B1 O12 . 2_655 111.3(6)
Lu3 B1 Ba3 2_655 1_565 120.82(5)
Lu3 B1 Ba3 2_655 2_665 133.30(6)
Lu3 B1 B5 2_655 5_455 106.5(3)
Lu3 B1 B5 2_655 6_655 58.33(17)
Lu3 B1 O6 2_655 . 34.5(5)
Lu3 B1 O6 2_655 2_655 43.6(4)
Lu3 B1 O7 2_655 . 162.5(5)
Lu3 B1 O7 2_655 2_655 116.7(4)
Lu3 B1 O12 2_655 . 111.3(6)
Lu3 B1 O12 2_655 2_655 78.7(5)
Ba3 B1 Ba3 1_565 2_665 89.8(3)
Ba3 B1 B5 1_565 5_455 131.4(3)
Ba3 B1 B5 1_565 6_655 62.64(15)
Ba3 B1 O6 1_565 . 154.4(5)
Ba3 B1 O6 1_565 2_655 113.2(4)
Ba3 B1 O7 1_565 . 44.3(5)
Ba3 B1 O7 1_565 2_655 62.6(5)
Ba3 B1 O12 1_565 . 55.6(5)
Ba3 B1 O12 1_565 2_655 115.2(6)
Ba3 B1 B5 2_665 5_455 62.64(15)
Ba3 B1 B5 2_665 6_655 131.4(3)
Ba3 B1 O6 2_665 . 113.2(4)
Ba3 B1 O6 2_665 2_655 154.4(5)
Ba3 B1 O7 2_665 . 62.6(5)
Ba3 B1 O7 2_665 2_655 44.3(5)
Ba3 B1 O12 2_665 . 115.2(6)
Ba3 B1 O12 2_665 2_655 55.6(5)
B5 B1 B5 5_455 6_655 163.6(4)
B5 B1 O6 5_455 . 72.0(5)
B5 B1 O6 5_455 2_655 92.7(5)
B5 B1 O7 5_455 . 87.2(5)
B5 B1 O7 5_455 2_655 106.6(5)
B5 B1 O12 5_455 . 98.9(4)
B5 B1 O12 5_455 2_655 82.7(4)
B5 B1 O6 6_655 . 92.7(5)
B5 B1 O6 6_655 2_655 72.0(5)
B5 B1 O7 6_655 . 106.6(5)
B5 B1 O7 6_655 2_655 87.2(5)
B5 B1 O12 6_655 . 82.7(4)
B5 B1 O12 6_655 2_655 98.9(4)
O6 B1 O6 . 2_655 47.5(7)
O6 B1 O7 . . 157.0(6)
O6 B1 O7 . 2_655 126.7(5)
O6 B1 O12 . . 118.1(8)
O6 B1 O12 . 2_655 73.1(6)
O6 B1 O7 2_655 . 126.7(5)
O6 B1 O7 2_655 2_655 157.0(6)
O6 B1 O12 2_655 . 73.1(6)
O6 B1 O12 2_655 2_655 118.1(8)
O7 B1 O7 . 2_655 67.9(7)
O7 B1 O12 . . 54.4(6)
O7 B1 O12 . 2_655 114.7(8)
O7 B1 O12 2_655 . 114.7(8)
O7 B1 O12 2_655 2_655 54.4(6)
O12 B1 O12 . 2_655 168.7(10)
Lu1 B2 Lu2 5_455 . 139.0(2)
Lu1 B2 Lu2 5_455 7_555 69.72(14)
Lu1 B2 Lu3 5_455 . 131.1(3)
Lu1 B2 Ba3 5_455 5_455 76.36(18)
Lu1 B2 O2 5_455 . 123.8(4)
Lu1 B2 O3 5_455 5_455 38.78(12)
Lu1 B2 O9 5_455 . 138.5(2)
Lu1 B2 O9 5_455 7_555 34.0(3)
Lu1 B2 O13 5_455 . 102.7(4)
Lu1 B2 O13 5_455 7_555 108.2(2)
Lu1 B2 B2 5_455 7_555 115.0(3)
Lu2 B2 Lu2 . 7_555 125.1(3)
Lu2 B2 Lu3 . . 72.35(14)
Lu2 B2 Ba3 . 5_455 86.43(19)
Lu2 B2 O2 . . 92.6(4)
Lu2 B2 O3 . 5_455 132.9(3)
Lu2 B2 O9 . . 42.03(13)
Lu2 B2 O9 . 7_555 142.2(4)
Lu2 B2 O13 . . 36.8(3)
Lu2 B2 O13 . 7_555 86.4(2)
Lu2 B2 B2 . 7_555 64.4(2)
Lu2 B2 Lu3 7_555 . 130.4(2)
Lu2 B2 Ba3 7_555 5_455 145.1(2)
Lu2 B2 O2 7_555 . 101.9(4)
Lu2 B2 O3 7_555 5_455 99.0(2)
Lu2 B2 O9 7_555 . 84.3(2)
Lu2 B2 O9 7_555 7_555 35.8(3)
Lu2 B2 O13 7_555 . 129.1(5)
Lu2 B2 O13 7_555 7_555 40.98(13)
Lu2 B2 B2 7_555 7_555 60.7(2)
Lu3 B2 Ba3 . 5_455 68.77(15)
Lu3 B2 O2 . . 28.9(3)
Lu3 B2 O3 . 5_455 92.7(2)
Lu3 B2 O9 . . 90.35(19)
Lu3 B2 O9 . 7_555 144.8(4)
Lu3 B2 O13 . . 93.5(4)
Lu3 B2 O13 . 7_555 110.6(2)
Lu3 B2 B2 . 7_555 113.0(3)
Ba3 B2 O2 5_455 . 89.9(5)
Ba3 B2 O3 5_455 5_455 47.03(15)
Ba3 B2 O9 5_455 . 128.5(2)
Ba3 B2 O9 5_455 7_555 110.3(5)
Ba3 B2 O13 5_455 . 66.0(4)
Ba3 B2 O13 5_455 7_555 172.6(3)
Ba3 B2 B2 5_455 7_555 146.8(3)
O2 B2 O3 . 5_455 93.9(4)
O2 B2 O9 . . 92.1(4)
O2 B2 O9 . 7_555 120.0(6)
O2 B2 O13 . . 120.9(6)
O2 B2 O13 . 7_555 92.2(5)
O2 B2 B2 . 7_555 106.0(5)
O3 B2 O9 5_455 . 172.4(3)
O3 B2 O9 5_455 7_555 67.9(4)
O3 B2 O13 5_455 . 103.7(5)
O3 B2 O13 5_455 7_555 139.8(3)
O3 B2 B2 5_455 7_555 153.7(3)
O9 B2 O9 . 7_555 112.8(5)
O9 B2 O13 . . 69.1(4)
O9 B2 O13 . 7_555 44.38(17)
O9 B2 B2 . 7_555 25.70(17)
O9 B2 O13 7_555 . 118.9(5)
O9 B2 O13 7_555 7_555 74.7(4)
O9 B2 B2 7_555 7_555 87.1(4)
O13 B2 O13 . 7_555 106.9(5)
O13 B2 B2 . 7_555 80.9(4)
O13 B2 B2 7_555 7_555 26.05(18)
Lu1 B3 Lu2 . . 72.63(16)
Lu1 B3 Lu3 . . 137.0(2)
Lu1 B3 Lu3 . 2_655 140.0(3)
Lu1 B3 Ba1 . . 77.53(19)
Lu1 B3 Ba2 . . 70.67(19)
Lu1 B3 Ba3 . . 74.87(18)
Lu1 B3 O3 . . 33.9(3)
Lu1 B3 O8 . . 122.2(5)
Lu1 B3 O9 . . 40.26(13)
Lu1 B3 O14 . . 108.5(4)
Lu2 B3 Lu3 . . 78.7(2)
Lu2 B3 Lu3 . 2_655 143.6(3)
Lu2 B3 Ba1 . . 94.39(19)
Lu2 B3 Ba2 . . 143.3(3)
Lu2 B3 Ba3 . . 89.78(19)
Lu2 B3 O3 . . 92.0(4)
Lu2 B3 O8 . . 139.0(5)
Lu2 B3 O9 . . 42.41(13)
Lu2 B3 O14 . . 35.9(3)
Lu3 B3 Lu3 . 2_655 65.50(16)
Lu3 B3 Ba1 . . 73.36(17)
Lu3 B3 Ba2 . . 131.0(2)
Lu3 B3 Ba3 . . 137.0(3)
Lu3 B3 O3 . . 169.8(5)
Lu3 B3 O8 . . 65.2(4)
Lu3 B3 O9 . . 97.7(2)
Lu3 B3 O14 . . 49.8(4)
Lu3 B3 Ba1 2_655 . 82.11(17)
Lu3 B3 Ba2 2_655 . 71.72(15)
Lu3 B3 Ba3 2_655 . 111.5(2)
Lu3 B3 O3 2_655 . 124.2(4)
Lu3 B3 O8 2_655 . 24.3(3)
Lu3 B3 O9 2_655 . 145.8(3)
Lu3 B3 O14 2_655 . 109.2(5)
Ba1 B3 Ba2 . . 78.32(19)
Ba1 B3 Ba3 . . 149.4(3)
Ba1 B3 O3 . . 103.4(5)
Ba1 B3 O8 . . 58.1(3)
Ba1 B3 O9 . . 64.17(16)
Ba1 B3 O14 . . 101.8(4)
Ba2 B3 Ba3 . . 80.33(18)
Ba2 B3 O3 . . 56.0(4)
Ba2 B3 O8 . . 65.9(4)
Ba2 B3 O9 . . 104.8(3)
Ba2 B3 O14 . . 179.1(5)
Ba3 B3 O3 . . 46.1(3)
Ba3 B3 O8 . . 129.8(4)
Ba3 B3 O9 . . 101.0(2)
Ba3 B3 O14 . . 99.2(4)
O3 B3 O8 . . 121.8(7)
O3 B3 O9 . . 72.3(4)
O3 B3 O14 . . 123.1(6)
O8 B3 O9 . . 122.2(5)
O8 B3 O14 . . 114.9(7)
O9 B3 O14 . . 74.5(4)
Lu1 B4 Lu2 5_555 5_555 70.57(15)
Lu1 B4 Lu2 5_555 3_655 137.9(3)
Lu1 B4 Ba1 5_555 7_655 76.48(17)
Lu1 B4 Ba3 5_555 5_555 76.35(15)
Lu1 B4 O1 5_555 7_655 31.0(3)
Lu1 B4 O4 5_555 . 92.6(4)
Lu1 B4 O4 5_555 7_655 113.7(2)
Lu1 B4 O15 5_555 3_655 140.8(5)
Lu1 B4 B4 5_555 7_655 113.1(3)
Lu2 B4 Lu2 5_555 3_655 121.6(2)
Lu2 B4 Ba1 5_555 7_655 143.7(3)
Lu2 B4 Ba3 5_555 5_555 91.27(18)
Lu2 B4 O1 5_555 7_655 91.7(4)
Lu2 B4 O4 5_555 . 33.4(3)
Lu2 B4 O4 5_555 7_655 80.3(2)
Lu2 B4 O15 5_555 3_655 148.6(5)
Lu2 B4 B4 5_555 7_655 58.32(19)
Lu2 B4 Ba1 3_655 7_655 75.05(17)
Lu2 B4 Ba3 3_655 5_555 136.6(2)
Lu2 B4 O1 3_655 7_655 107.5(4)
Lu2 B4 O4 3_655 . 119.4(4)
Lu2 B4 O4 3_655 7_655 43.84(13)
Lu2 B4 O15 3_655 3_655 41.1(3)
Lu2 B4 B4 3_655 7_655 63.24(18)
Ba1 B4 Ba3 7_655 5_555 95.49(18)
Ba1 B4 O1 7_655 7_655 52.1(3)
Ba1 B4 O4 7_655 . 165.2(4)
Ba1 B4 O4 7_655 7_655 99.9(2)
Ba1 B4 O15 7_655 3_655 66.0(4)
Ba1 B4 B4 7_655 7_655 125.9(3)
Ba3 B4 O1 5_555 7_655 98.1(3)
Ba3 B4 O4 5_555 . 71.9(3)
Ba3 B4 O4 5_555 7_655 163.2(3)
Ba3 B4 O15 5_555 3_655 96.0(3)
Ba3 B4 B4 5_555 7_655 138.5(3)
O1 B4 O4 7_655 . 120.6(6)
O1 B4 O4 7_655 7_655 96.6(4)
O1 B4 O15 7_655 3_655 117.3(6)
O1 B4 B4 7_655 7_655 109.4(4)
O4 B4 O4 . 7_655 93.6(4)
O4 B4 O15 . 3_655 121.9(7)
O4 B4 B4 . 7_655 67.4(4)
O4 B4 O15 7_655 3_655 84.3(3)
O4 B4 B4 7_655 7_655 26.16(19)
O15 B4 B4 3_655 7_655 98.1(4)
Lu2 B5 Lu3 2_655 5_545 135.0(3)
Lu2 B5 Lu3 2_655 2_655 74.69(19)
Lu2 B5 Ba2 2_655 . 148.2(3)
Lu2 B5 O5 2_655 6_645 38.1(3)
Lu2 B5 O10 2_655 . 139.1(5)
Lu2 B5 O11 2_655 6_655 94.2(5)
Lu2 B5 O14 2_655 2_655 43.13(16)
Lu2 B5 B1 2_655 5_545 128.5(2)
Lu2 B5 O6 2_655 5_545 120.7(3)
Lu3 B5 Lu3 5_545 2_655 149.0(3)
Lu3 B5 Ba2 5_545 . 76.70(19)
Lu3 B5 O5 5_545 6_645 100.1(4)
Lu3 B5 O10 5_545 . 34.3(3)
Lu3 B5 O11 5_545 6_655 129.2(5)
Lu3 B5 O14 5_545 2_655 148.0(3)
Lu3 B5 B1 5_545 5_545 59.0(2)
Lu3 B5 O6 5_545 5_545 44.7(2)
Lu3 B5 Ba2 2_655 . 73.61(15)
Lu3 B5 O5 2_655 6_645 110.9(5)
Lu3 B5 O10 2_655 . 120.2(4)
Lu3 B5 O11 2_655 6_655 31.1(3)
Lu3 B5 O14 2_655 2_655 43.56(15)
Lu3 B5 B1 2_655 5_545 113.5(3)
Lu3 B5 O6 2_655 5_545 136.5(3)
Ba2 B5 O5 . 6_645 165.4(5)
Ba2 B5 O10 . . 63.2(4)
Ba2 B5 O11 . 6_655 56.1(4)
Ba2 B5 O14 . 2_655 110.4(2)
Ba2 B5 B1 . 5_545 64.25(18)
Ba2 B5 O6 . 5_545 82.0(3)
O5 B5 O10 6_645 . 121.5(6)
O5 B5 O11 6_645 6_655 120.5(6)
O5 B5 O14 6_645 2_655 80.0(5)
O5 B5 B1 6_645 5_545 101.7(4)
O5 B5 O6 6_645 5_545 85.7(4)
O10 B5 O11 . 6_655 117.9(6)
O10 B5 O14 . 2_655 119.5(5)
O10 B5 B1 . 5_545 83.1(5)
O10 B5 O6 . 5_545 76.6(4)
O11 B5 O14 6_655 2_655 73.8(4)
O11 B5 B1 6_655 5_545 82.4(5)
O11 B5 O6 6_655 5_545 105.6(5)
O14 B5 B1 2_655 5_545 152.7(3)
O14 B5 O6 2_655 5_545 162.6(3)
B1 B5 O6 5_545 5_545 23.7(2)
Lu3 O6 Lu3 . 2_655 94.6(3)
Lu3 O6 Ba1 . 2_655 108.8(4)
Lu3 O6 O2 . 2_655 130.4(4)
Lu3 O6 O5 . 2_655 77.0(3)
Lu3 O6 O8 . . 57.9(2)
Lu3 O6 O8 . 2_655 53.7(2)
Lu3 O6 O10 . 5_455 43.77(18)
Lu3 O6 O10 . 6_655 121.9(4)
Lu3 O6 B1 . . 113.8(5)
Lu3 O6 B5 . 5_455 67.8(3)
Lu3 O6 O6 . 2_655 67.1(7)
Lu3 O6 O7 . . 104.4(3)
Lu3 O6 O7 . 2_655 138.6(4)
Lu3 O6 O12 . . 84.8(3)
Lu3 O6 O12 . 2_655 152.3(7)
Lu3 O6 Ba1 2_655 2_655 91.4(3)
Lu3 O6 O2 2_655 2_655 47.09(19)
Lu3 O6 O5 2_655 2_655 131.7(4)
Lu3 O6 O8 2_655 . 46.6(2)
Lu3 O6 O8 2_655 2_655 70.0(3)
Lu3 O6 O10 2_655 5_455 136.1(4)
Lu3 O6 O10 2_655 6_655 41.4(2)
Lu3 O6 B1 2_655 . 125.6(7)
Lu3 O6 B5 2_655 5_455 150.0(4)
Lu3 O6 O6 2_655 2_655 86.4(8)
Lu3 O6 O7 2_655 . 135.6(5)
Lu3 O6 O7 2_655 2_655 119.0(5)
Lu3 O6 O12 2_655 . 118.1(5)
Lu3 O6 O12 2_655 2_655 112.0(5)
Ba1 O6 O2 2_655 2_655 54.52(18)
Ba1 O6 O5 2_655 2_655 49.66(19)
Ba1 O6 O8 2_655 . 127.7(3)
Ba1 O6 O8 2_655 2_655 62.9(3)
Ba1 O6 O10 2_655 5_455 91.1(3)
Ba1 O6 O10 2_655 6_655 107.7(3)
Ba1 O6 B1 2_655 . 118.4(6)
Ba1 O6 B5 2_655 5_455 73.0(3)
Ba1 O6 O6 2_655 2_655 175.2(8)
Ba1 O6 O7 2_655 . 118.5(4)
Ba1 O6 O7 2_655 2_655 94.6(4)
Ba1 O6 O12 2_655 . 146.9(5)
Ba1 O6 O12 2_655 2_655 64.9(5)
O2 O6 O5 2_655 2_655 104.2(3)
O2 O6 O8 2_655 . 93.7(3)
O2 O6 O8 2_655 2_655 80.6(3)
O2 O6 O10 2_655 5_455 143.7(4)
O2 O6 O10 2_655 6_655 53.7(2)
O2 O6 B1 2_655 . 114.5(5)
O2 O6 B5 2_655 5_455 127.3(4)
O2 O6 O6 2_655 2_655 125.7(9)
O2 O6 O7 2_655 . 124.9(4)
O2 O6 O7 2_655 2_655 90.9(3)
O2 O6 O12 2_655 . 136.7(5)
O2 O6 O12 2_655 2_655 69.9(4)
O5 O6 O8 2_655 . 131.8(3)
O5 O6 O8 2_655 2_655 67.0(3)
O5 O6 O10 2_655 5_455 42.92(18)
O5 O6 O10 2_655 6_655 156.6(3)
O5 O6 B1 2_655 . 100.4(5)
O5 O6 B5 2_655 5_455 23.84(18)
O5 O6 O6 2_655 2_655 129.8(8)
O5 O6 O7 2_655 . 91.9(4)
O5 O6 O7 2_655 2_655 94.8(4)
O5 O6 O12 2_655 . 108.5(4)
O5 O6 O12 2_655 2_655 79.6(5)
O8 O6 O8 . 2_655 72.6(3)
O8 O6 O10 . 5_455 100.6(3)
O8 O6 O10 . 6_655 64.1(2)
O8 O6 B1 . . 112.2(6)
O8 O6 B5 . 5_455 125.5(3)
O8 O6 O6 . 2_655 48.2(6)
O8 O6 O7 . . 113.8(4)
O8 O6 O7 . 2_655 129.8(5)
O8 O6 O12 . . 85.2(4)
O8 O6 O12 . 2_655 148.3(7)
O8 O6 O10 2_655 5_455 72.4(3)
O8 O6 O10 2_655 6_655 111.3(4)
O8 O6 B1 2_655 . 163.0(6)
O8 O6 B5 2_655 5_455 80.0(3)
O8 O6 O6 2_655 2_655 112.3(8)
O8 O6 O7 2_655 . 151.4(5)
O8 O6 O7 2_655 2_655 156.8(5)
O8 O6 O12 2_655 . 138.6(4)
O8 O6 O12 2_655 2_655 127.8(6)
O10 O6 O10 5_455 6_655 160.5(3)
O10 O6 B1 5_455 . 90.6(4)
O10 O6 B5 5_455 5_455 25.15(18)
O10 O6 O6 5_455 2_655 87.5(7)
O10 O6 O7 5_455 . 78.9(3)
O10 O6 O7 5_455 2_655 104.4(4)
O10 O6 O12 5_455 . 78.1(3)
O10 O6 O12 5_455 2_655 108.6(6)
O10 O6 B1 6_655 . 84.9(5)
O10 O6 B5 6_655 5_455 167.9(4)
O10 O6 O6 6_655 2_655 73.3(8)
O10 O6 O7 6_655 . 95.8(4)
O10 O6 O7 6_655 2_655 79.5(4)
O10 O6 O12 6_655 . 88.2(4)
O10 O6 O12 6_655 2_655 84.6(5)
B1 O6 B5 . 5_455 84.3(5)
B1 O6 O6 . 2_655 66.2(7)
B1 O6 O7 . . 11.6(3)
B1 O6 O7 . 2_655 27.0(3)
B1 O6 O12 . . 32.3(4)
B1 O6 O12 . 2_655 56.5(5)
B5 O6 O6 5_455 2_655 107.0(8)
B5 O6 O7 5_455 . 73.9(4)
B5 O6 O7 5_455 2_655 88.3(4)
B5 O6 O12 5_455 . 85.5(4)
B5 O6 O12 5_455 2_655 84.9(5)
O6 O6 O7 2_655 . 65.8(7)
O6 O6 O7 2_655 2_655 90.2(8)
O6 O6 O12 2_655 . 37.1(6)
O6 O6 O12 2_655 2_655 119.9(10)
O7 O6 O7 . 2_655 34.7(3)
O7 O6 O12 . . 29.1(3)
O7 O6 O12 . 2_655 61.8(5)
O7 O6 O12 2_655 . 59.1(4)
O7 O6 O12 2_655 2_655 30.2(4)
O12 O6 O12 . 2_655 88.8(6)
Ba2 O7 Ba3 5_455 1_565 114.3(3)
Ba2 O7 Ba3 5_455 2_665 101.9(3)
Ba2 O7 O4 5_455 5_455 53.13(17)
Ba2 O7 O11 5_455 2_665 56.8(2)
Ba2 O7 B1 5_455 . 115.7(5)
Ba2 O7 O6 5_455 . 105.0(4)
Ba2 O7 O6 5_455 2_655 96.8(4)
Ba2 O7 O7 5_455 2_655 155.4(7)
Ba2 O7 O12 5_455 . 75.9(5)
Ba2 O7 O12 5_455 2_655 130.1(5)
Ba3 O7 Ba3 1_565 2_665 118.0(3)
Ba3 O7 O4 1_565 5_455 62.3(2)
Ba3 O7 O11 1_565 2_665 155.5(4)
Ba3 O7 B1 1_565 . 112.6(6)
Ba3 O7 O6 1_565 . 122.6(5)
Ba3 O7 O6 1_565 2_655 108.6(5)
Ba3 O7 O7 1_565 2_655 89.4(6)
Ba3 O7 O12 1_565 . 86.3(7)
Ba3 O7 O12 1_565 2_655 114.9(4)
Ba3 O7 O4 2_665 5_455 117.7(3)
Ba3 O7 O11 2_665 2_665 51.3(2)
Ba3 O7 B1 2_665 . 92.2(5)
Ba3 O7 O6 2_665 . 91.2(4)
Ba3 O7 O6 2_665 2_655 115.2(4)
Ba3 O7 O7 2_665 2_655 58.3(5)
Ba3 O7 O12 2_665 . 153.0(8)
Ba3 O7 O12 2_665 2_655 60.8(3)
O4 O7 O11 5_455 2_665 101.1(3)
O4 O7 B1 5_455 . 149.0(6)
O4 O7 O6 5_455 . 145.3(4)
O4 O7 O6 5_455 2_655 123.1(4)
O4 O7 O7 5_455 2_655 146.5(6)
O4 O7 O12 5_455 . 83.1(6)
O4 O7 O12 5_455 2_655 176.2(4)
O11 O7 B1 2_665 . 90.9(5)
O11 O7 O6 2_665 . 81.5(4)
O11 O7 O6 2_665 2_655 95.5(4)
O11 O7 O7 2_665 2_655 98.8(6)
O11 O7 O12 2_665 . 110.7(7)
O11 O7 O12 2_665 2_655 80.6(4)
B1 O7 O6 . . 11.4(3)
B1 O7 O6 . 2_655 26.3(4)
B1 O7 O7 . 2_655 56.1(5)
B1 O7 O12 . . 65.9(6)
B1 O7 O12 . 2_655 33.7(4)
O6 O7 O6 . 2_655 24.0(3)
O6 O7 O7 . 2_655 64.3(5)
O6 O7 O12 . . 64.1(6)
O6 O7 O12 . 2_655 38.1(3)
O6 O7 O7 2_655 2_655 81.0(5)
O6 O7 O12 2_655 . 40.4(5)
O6 O7 O12 2_655 2_655 59.8(4)
O7 O7 O12 2_655 . 114.4(8)
O7 O7 O12 2_655 2_655 29.7(5)
O12 O7 O12 . 2_655 99.6(7)
Lu3 O12 Ba1 . . 77.3(2)
Lu3 O12 Ba2 . 5_455 84.8(3)
Lu3 O12 Ba3 . 1_565 168.3(3)
Lu3 O12 O2 . . 42.18(16)
Lu3 O12 O15 . 7_555 111.2(3)
Lu3 O12 B1 . . 75.4(5)
Lu3 O12 O6 . . 47.9(3)
Lu3 O12 O6 . 2_655 39.6(4)
Lu3 O12 O7 . . 117.5(8)
Lu3 O12 O7 . 2_655 106.3(4)
Lu3 O12 O12 . 2_655 80.4(3)
Ba1 O12 Ba2 . 5_455 107.5(3)
Ba1 O12 Ba3 . 1_565 100.3(4)
Ba1 O12 O2 . . 58.2(2)
Ba1 O12 O15 . 7_555 53.8(2)
Ba1 O12 B1 . . 128.1(6)
Ba1 O12 O6 . . 104.1(4)
Ba1 O12 O6 . 2_655 81.1(5)
Ba1 O12 O7 . . 165.1(8)
Ba1 O12 O7 . 2_655 143.1(5)
Ba1 O12 O12 . 2_655 132.8(4)
Ba2 O12 Ba3 5_455 1_565 106.8(3)
Ba2 O12 O2 5_455 . 62.0(2)
Ba2 O12 O15 5_455 7_555 70.5(2)
Ba2 O12 B1 5_455 . 112.8(6)
Ba2 O12 O6 5_455 . 113.1(5)
Ba2 O12 O6 5_455 2_655 121.5(6)
Ba2 O12 O7 5_455 . 76.4(6)
Ba2 O12 O7 5_455 2_655 109.4(5)
Ba2 O12 O12 5_455 2_655 111.2(4)
Ba3 O12 O2 1_565 . 145.4(4)
Ba3 O12 O15 1_565 7_555 75.3(3)
Ba3 O12 B1 1_565 . 97.9(5)
Ba3 O12 O6 1_565 . 123.2(4)
Ba3 O12 O6 1_565 2_655 128.9(5)
Ba3 O12 O7 1_565 . 65.0(6)
Ba3 O12 O7 1_565 2_655 68.6(3)
Ba3 O12 O12 1_565 2_655 93.4(3)
O2 O12 O15 . 7_555 70.1(2)
O2 O12 B1 . . 116.7(6)
O2 O12 O6 . . 90.0(4)
O2 O12 O6 . 2_655 77.9(5)
O2 O12 O7 . . 133.0(7)
O2 O12 O7 . 2_655 145.1(5)
O2 O12 O12 . 2_655 121.1(4)
O15 O12 B1 7_555 . 173.2(6)
O15 O12 O6 7_555 . 155.7(5)
O15 O12 O6 7_555 2_655 133.7(6)
O15 O12 O7 7_555 . 116.9(7)
O15 O12 O7 7_555 2_655 142.2(5)
O15 O12 O12 7_555 2_655 168.4(4)
B1 O12 O6 . . 29.6(5)
B1 O12 O6 . 2_655 50.4(6)
B1 O12 O7 . . 59.6(7)
B1 O12 O7 . 2_655 31.6(5)
B1 O12 O12 . 2_655 5.7(5)
O6 O12 O6 . 2_655 23.0(4)
O6 O12 O7 . . 86.8(7)
O6 O12 O7 . 2_655 61.1(4)
O6 O12 O12 . 2_655 35.2(3)
O6 O12 O7 2_655 . 109.4(8)
O6 O12 O7 2_655 2_655 80.1(5)
O6 O12 O12 2_655 2_655 56.0(5)
O7 O12 O7 . 2_655 35.9(5)
O7 O12 O12 . 2_655 54.2(5)
O7 O12 O12 2_655 2_655 26.2(3)

loop_
_geom_bond_atom_site_label_1
_geom_bond_atom_site_label_2
_geom_bond_site_symmetry_2
_geom_bond_distance
Lu1 O1 . 2.192(4)
Lu1 O1 3_655 2.192(4)
Lu1 O3 . 2.201(5)
Lu1 O3 3_655 2.201(5)
Lu1 O9 . 2.222(5)
Lu1 O9 3_655 2.222(5)
Lu1 B2 5_545 3.250(7)
Lu1 B2 7_555 3.250(7)
Lu1 B3 . 3.191(9)
Lu1 B3 3_655 3.191(9)
Lu1 B4 5_445 3.259(7)
Lu1 B4 7_655 3.259(7)
Lu2 O4 5_445 2.230(5)
Lu2 O5 5_445 2.174(6)
Lu2 O9 . 2.321(5)
Lu2 O13 . 2.257(5)
Lu2 O14 . 2.196(4)
Lu2 O15 . 2.235(4)
Lu2 B2 . 3.207(7)
Lu2 B2 7_555 3.316(8)
Lu2 B3 . 3.146(7)
Lu2 B4 5_445 3.239(8)
Lu2 B4 3_655 3.086(7)
Lu2 B5 2_655 3.080(9)
Lu3 O2 . 2.255(5)
Lu3 O8 . 2.682(5)
Lu3 O8 2_655 2.193(4)
Lu3 O10 5_455 2.195(5)
Lu3 O11 5_455 2.225(5)
Lu3 O14 . 2.319(5)
Lu3 B1 . 3.220(9)
Lu3 B2 . 3.343(7)
Lu3 B3 . 2.950(9)
Lu3 B3 2_655 3.368(7)
Lu3 B5 5_455 3.196(8)
Lu3 B5 2_655 3.290(8)
Lu3 O6 . 2.429(9)
Lu3 O6 2_655 2.242(10)
Lu3 O12 . 3.263(10)
Ba1 O1 . 2.705(5)
Ba1 O2 . 2.763(5)
Ba1 O5 . 2.686(5)
Ba1 O8 . 2.842(5)
Ba1 O13 7_555 2.751(4)
Ba1 O15 5_555 3.038(6)
Ba1 O15 7_555 2.719(5)
Ba1 B3 . 3.317(8)
Ba1 B4 7_655 3.326(8)
Ba1 O6 2_655 2.957(10)
Ba1 O12 . 2.711(10)
Ba2 O1 . 2.875(4)
Ba2 O2 5_545 2.921(5)
Ba2 O3 . 2.869(5)
Ba2 O4 . 2.755(5)
Ba2 O5 . 3.249(5)
Ba2 O8 . 3.102(5)
Ba2 O9 3_655 3.335(4)
Ba2 O10 . 2.970(5)
Ba2 O11 6_655 2.801(5)
Ba2 B3 . 3.397(9)
Ba2 B5 . 3.325(8)
Ba2 O7 5_545 2.718(8)
Ba2 O12 5_545 2.712(9)
Ba3 O3 . 2.634(5)
Ba3 O4 5_445 3.078(4)
Ba3 O10 . 2.816(4)
Ba3 O11 . 2.607(4)
Ba3 O13 5_545 2.946(6)
Ba3 B1 1_545 3.240(8)
Ba3 B2 5_545 3.223(9)
Ba3 B3 . 3.387(8)
Ba3 B4 5_445 3.215(6)
Ba3 O7 1_545 2.451(11)
Ba3 O7 2_645 2.879(10)
Ba3 O12 1_545 2.698(10)
O1 O3 . 2.907(7)
O1 O3 3_655 3.293(6)
O1 O4 . 3.318(7)
O1 O4 7_655 2.389(8)
O1 O9 . 3.195(6)
O1 O9 3_655 3.046(6)
O1 O13 7_555 3.356(6)
O1 O15 5_555 2.369(7)
O1 B4 7_655 1.385(9)
O2 O9 7_555 2.398(6)
O2 O10 5_455 2.885(8)
O2 O13 . 2.380(6)
O2 O14 . 3.086(7)
O2 B2 . 1.353(8)
O2 O6 2_655 3.071(9)
O2 O12 . 2.950(10)
O3 O4 5_445 3.248(7)
O3 O8 . 2.380(7)
O3 O9 . 3.130(6)
O3 O9 3_655 3.126(8)
O3 O10 . 3.376(6)
O3 O14 . 2.383(8)
O3 B2 5_545 3.370(10)
O3 B3 . 1.354(10)
O4 O4 7_655 3.245(6)
O4 O5 . 3.071(8)
O4 O14 5_555 3.139(7)
O4 O15 5_555 3.052(6)
O4 O15 3_655 2.408(7)
O4 B4 . 1.365(10)
O4 B4 7_655 2.860(8)
O4 O7 5_545 3.322(10)
O5 O8 . 3.295(7)
O5 O10 6_655 2.401(7)
O5 O11 1_565 2.387(7)
O5 O13 5_555 3.150(7)
O5 O14 5_555 2.958(7)
O5 O15 5_555 3.111(7)
O5 B5 6_655 1.368(9)
O5 O6 2_655 3.374(13)
O8 O8 2_655 3.251(8)
O8 O10 6_655 3.356(6)
O8 O11 6_655 3.041(6)
O8 O14 . 2.297(7)
O8 B3 . 1.370(9)
O8 O6 . 3.008(11)
O8 O6 2_655 2.423(11)
O9 O13 . 3.056(8)
O9 O13 7_555 2.410(6)
O9 O14 . 3.182(7)
O9 O15 . 3.382(7)
O9 B2 . 3.262(9)
O9 B2 7_555 1.416(8)
O9 B3 . 3.263(8)
O10 O11 . 2.808(6)
O10 O11 6_655 2.369(7)
O10 B5 . 1.383(9)
O10 O6 5_545 3.166(11)
O10 O6 6_645 3.302(12)
O11 O14 5_545 2.815(8)
O11 B5 6_645 1.381(9)
O11 O7 2_645 3.125(12)
O13 O14 . 3.388(6)
O13 O15 . 3.011(7)
O13 B2 . 1.382(8)
O13 B2 7_555 3.108(10)
O14 B3 . 1.356(10)
O14 B5 2_655 2.870(10)
O15 B4 3_655 1.389(9)
O15 O12 7_555 3.212(11)
B1 B5 5_455 3.334(9)
B1 B5 6_655 3.334(9)
B1 O6 . 1.348(14)
B1 O6 2_655 1.348(14)
B1 O7 . 1.378(13)
B1 O7 2_655 1.378(13)
B1 O12 . 1.458(9)
B1 O12 2_655 1.458(9)
B2 B2 7_555 3.011(12)
B4 B4 7_655 3.091(10)
B5 O6 5_545 3.188(13)
O6 O6 2_655 1.086(14)
O6 O7 . 2.671(13)
O6 O7 2_655 2.437(13)
O6 O12 . 2.407(13)
O6 O12 2_655 1.674(13)
O7 O7 2_655 1.539(12)
O7 O12 . 1.299(14)
O7 O12 2_655 2.389(13)
O12 O12 2_655 2.902(13)

_cod_database_fobs_code 2108449
